data_4326379
loop_
_publ_author_name
'Santiago Reinoso'
'Jos\'e Ram\'on Gal\'an-Mascar\'os'
'Luis Lezama'

_publ_section_title
;
 New Type of Heterometallic 3d-4f Rhomblike Core in Weakley-Like
 Polyoxometalates
;
_journal_name_full 'Inorganic Chemistry'
_journal_page_first 9587
_journal_page_last 9593
_journal_paper_doi 10.1021/ic201331d
_journal_volume 50
_journal_year 2011
_chemical_formula_sum 'C2 H45 Ce Cs3 Cu3 Ge2 K4 Na4 O91 W18'
_chemical_formula_weight 5957.69
_chemical_name_systematic
;
 ?
;
_space_group_IT_number 2
_symmetry_cell_setting triclinic
_symmetry_space_group_name_Hall '-P 1'
_symmetry_space_group_name_H-M 'P -1'
_atom_sites_solution_hydrogens geom
_atom_sites_solution_primary direct
_atom_sites_solution_secondary difmap
_audit_creation_method SHELXL-97
_cell_angle_alpha 101.966(2)
_cell_angle_beta 91.712(2)
_cell_angle_gamma 108.183(2)
_cell_formula_units_Z 2
_cell_length_a 12.5496(2)
_cell_length_b 17.4025(4)
_cell_length_c 23.3170(5)
_cell_measurement_reflns_used 17160
_cell_measurement_temperature 120(2)
_cell_measurement_theta_max 28.9302
_cell_measurement_theta_min 2.3511
_cell_volume 4708.32(18)
_computing_cell_refinement
;
CrysAlisPro, Oxford Diffraction Ltd.,
Version 1.171.33.41 (release 06-05-2009 CrysAlis171 .NET)
(compiled May  6 2009,17:20:42)
;
_computing_data_collection
;
CrysAlisPro, Oxford Diffraction Ltd.,
Version 1.171.33.41 (release 06-05-2009 CrysAlis171 .NET)
(compiled May  6 2009,17:20:42)
;
_computing_data_reduction
;
CrysAlisPro, Oxford Diffraction Ltd.,
Version 1.171.33.41 (release 06-05-2009 CrysAlis171 .NET)
(compiled May  6 2009,17:20:42)
;
_computing_molecular_graphics 'Ortep-3 for Windows (Farrugia, 1997)'
_computing_publication_material 'WinGX  (Farrugia, 1999)'
_computing_structure_refinement 'SHELXL-97 (Sheldrick, 1997)'
_computing_structure_solution 'SIR2004 (Burla et al, 2005)'
_diffrn_ambient_temperature 120(2)
_diffrn_detector_area_resol_mean 16.0267
_diffrn_measured_fraction_theta_full 0.895
_diffrn_measured_fraction_theta_max 0.895
_diffrn_measurement_device_type 'Xcalibur, Sapphire3, Gemini'
_diffrn_measurement_method '\w scans'
_diffrn_radiation_monochromator graphite
_diffrn_radiation_source 'Enhance (Mo) X-ray Source'
_diffrn_radiation_type MoK\a
_diffrn_radiation_wavelength 0.71073
_diffrn_reflns_av_R_equivalents 0.0303
_diffrn_reflns_av_sigmaI/netI 0.0577
_diffrn_reflns_limit_h_max 14
_diffrn_reflns_limit_h_min -14
_diffrn_reflns_limit_k_max 20
_diffrn_reflns_limit_k_min -18
_diffrn_reflns_limit_l_max 25
_diffrn_reflns_limit_l_min -27
_diffrn_reflns_number 34532
_diffrn_reflns_theta_full 25.00
_diffrn_reflns_theta_max 25.00
_diffrn_reflns_theta_min 2.35
_exptl_absorpt_coefficient_mu 25.097
_exptl_absorpt_correction_T_max 1.00000
_exptl_absorpt_correction_T_min 0.64135
_exptl_absorpt_correction_type multi-scan
_exptl_absorpt_process_details
;
CrysAlisPro, Oxford Diffraction Ltd.,
Version 1.171.33.41 (release 06-05-2009 CrysAlis171 .NET)
(compiled May  6 2009,17:20:42)
empirical absorption correction using spherical harmonics,
 implemented in SCALE3 ABSPACK scaling algorithm.
;
_exptl_crystal_colour yellow
_exptl_crystal_density_diffrn 4.202
_exptl_crystal_description prism
_exptl_crystal_F_000 5222
_exptl_crystal_size_max 0.10
_exptl_crystal_size_mid 0.06
_exptl_crystal_size_min 0.03
_refine_diff_density_max 4.598
_refine_diff_density_min -3.335
_refine_diff_density_rms 0.397
_refine_ls_extinction_method none
_refine_ls_goodness_of_fit_ref 1.071
_refine_ls_hydrogen_treatment constr
_refine_ls_matrix_type full
_refine_ls_number_parameters 648
_refine_ls_number_reflns 14834
_refine_ls_number_restraints 1
_refine_ls_restrained_S_all 1.071
_refine_ls_R_factor_all 0.0668
_refine_ls_R_factor_gt 0.0462
_refine_ls_shift/su_max 0.000
_refine_ls_shift/su_mean 0.000
_refine_ls_structure_factor_coef Fsqd
_refine_ls_weighting_details 'calc w=1/[\s^2^(Fo^2^)+(0.0787P)^2^+0.0000P] where P=(Fo^2^+2Fc^2^)/3'
_refine_ls_weighting_scheme calc
_refine_ls_wR_factor_gt 0.1330
_refine_ls_wR_factor_ref 0.1381
_reflns_number_gt 10679
_reflns_number_total 14834
_reflns_threshold_expression >2sigma(I)
_cod_data_source_file ic201331d_si_002.cif
_cod_data_source_block 1a
_cod_original_cell_volume 4708.32(17)
_cod_database_code 4326379

loop_
_symmetry_equiv_pos_as_xyz
'x, y, z'
'-x, -y, -z'

loop_
_atom_site_label
_atom_site_type_symbol
_atom_site_fract_x
_atom_site_fract_y
_atom_site_fract_z
_atom_site_U_iso_or_equiv
_atom_site_adp_type
_atom_site_occupancy
_atom_site_symmetry_multiplicity
_atom_site_calc_flag
_atom_site_refinement_flags
W1 W 0.54978(8) -0.38289(5) -0.30896(4) 0.0209(2) Uani 1 1 d .
W2 W 0.39354(7) -0.27377(4) -0.20673(3) 0.0168(2) Uani 1 1 d .
W3 W 0.31797(8) -0.31693(5) -0.36869(4) 0.0192(2) Uani 1 1 d .
W4 W 0.72547(8) -0.27914(5) -0.39576(4) 0.0211(2) Uani 1 1 d .
W5 W 0.79755(8) -0.23450(4) -0.24988(4) 0.0176(2) Uani 1 1 d .
W6 W 0.64124(7) -0.13109(4) -0.14401(3) 0.01391(19) Uani 1 1 d .
W7 W 0.42635(7) -0.07222(4) -0.19908(3) 0.01370(19) Uani 1 1 d .
W8 W 0.36605(7) -0.11299(4) -0.36229(3) 0.01651(19) Uani 1 1 d .
W9 W 0.50080(8) -0.21522(5) -0.45386(3) 0.0211(2) Uani 1 1 d .
W10 W 1.17696(8) 0.27019(5) -0.28014(4) 0.0194(2) Uani 1 1 d .
W11 W 1.03445(8) 0.39167(5) -0.17808(4) 0.0213(2) Uani 1 1 d .
W12 W 0.94468(8) 0.33400(5) -0.33933(4) 0.0208(2) Uani 1 1 d .
W13 W 1.03603(7) 0.07039(4) -0.35025(3) 0.0161(2) Uani 1 1 d .
W14 W 1.10376(7) 0.11901(5) -0.20317(3) 0.01661(19) Uani 1 1 d .
W15 W 0.97011(8) 0.24405(5) -0.09856(3) 0.0185(2) Uani 1 1 d .
W16 W 0.76482(8) 0.30274(4) -0.15313(4) 0.0187(2) Uani 1 1 d .
W17 W 0.67647(8) 0.23619(5) -0.31504(4) 0.0183(2) Uani 1 1 d .
W18 W 0.80836(8) 0.13344(5) -0.40930(3) 0.0167(2) Uani 1 1 d .
Ce1 Ce 0.68272(10) 0.07141(6) -0.14644(4) 0.0135(3) Uani 1 1 d .
Cu1 Cu 0.7661(2) -0.06472(13) -0.39070(10) 0.0164(6) Uani 1 1 d .
Cu2 Cu 0.8299(2) -0.02167(12) -0.24992(9) 0.0119(5) Uani 1 1 d .
Cu3 Cu 0.6397(2) 0.03192(12) -0.29975(9) 0.0121(5) Uani 1 1 d .
Ge1 Ge 0.58569(18) -0.16420(10) -0.29938(8) 0.0107(4) Uani 1 1 d .
Ge2 Ge 0.88163(18) 0.17454(11) -0.25221(8) 0.0112(4) Uani 1 1 d .
O1T O 0.4963(14) -0.4878(8) -0.3085(6) 0.031(4) Uiso 1 1 d .
O2T O 0.2956(12) -0.3433(7) -0.1757(6) 0.021(3) Uiso 1 1 d .
O3T O 0.1943(14) -0.4011(8) -0.3859(6) 0.029(3) Uiso 1 1 d .
O4T O 0.7877(15) -0.3268(9) -0.4520(7) 0.036(4) Uiso 1 1 d .
O5T O 0.9039(14) -0.2524(8) -0.2110(6) 0.027(3) Uiso 1 1 d .
O6T O 0.7009(12) -0.1158(7) -0.0729(5) 0.018(3) Uiso 1 1 d .
O7T O 0.3440(13) -0.0178(7) -0.1638(6) 0.021(3) Uiso 1 1 d .
O8T O 0.2690(14) -0.0660(8) -0.3758(6) 0.028(3) Uiso 1 1 d .
O9T O 0.4846(15) -0.2416(9) -0.5307(6) 0.034(4) Uiso 1 1 d .
O10T O 1.3071(14) 0.3371(8) -0.2904(6) 0.030(3) Uiso 1 1 d .
O11T O 1.1207(13) 0.4954(8) -0.1578(6) 0.027(3) Uiso 1 1 d .
O12T O 1.0042(14) 0.4207(8) -0.3666(6) 0.032(4) Uiso 1 1 d .
O13T O 1.0861(13) 0.0143(7) -0.4066(6) 0.021(3) Uiso 1 1 d .
O14T O 1.1989(14) 0.0900(8) -0.1644(6) 0.028(3) Uiso 1 1 d .
O15T O 1.0247(14) 0.2577(8) -0.0265(6) 0.031(4) Uiso 1 1 d .
O16T O 0.6801(13) 0.3527(8) -0.1180(6) 0.023(3) Uiso 1 1 d .
O17T O 0.5553(13) 0.2623(8) -0.3270(6) 0.023(3) Uiso 1 1 d .
O18T O 0.7863(13) 0.0979(8) -0.4848(6) 0.024(3) Uiso 1 1 d .
O4G2 O 0.7819(12) 0.0826(7) -0.2430(5) 0.015(3) Uiso 1 1 d .
O23 O 0.3220(13) -0.2888(7) -0.2820(6) 0.022(3) Uiso 1 1 d .
O27 O 0.3413(12) -0.1775(7) -0.1824(5) 0.017(3) Uiso 1 1 d .
O49 O 0.5855(13) -0.2838(8) -0.4366(6) 0.024(3) Uiso 1 1 d .
O104 O 1.2211(12) 0.2156(7) -0.2254(5) 0.020(3) Uiso 1 1 d .
O67 O 0.5388(12) -0.0608(7) -0.1347(5) 0.017(3) Uiso 1 1 d .
O101 O 1.1377(12) 0.3422(7) -0.2136(5) 0.020(3) Uiso 1 1 d .
O6C O 0.6843(12) 0.1929(7) -0.1611(5) 0.016(3) Uiso 1 1 d .
O115 O 1.0619(13) 0.3561(8) -0.1097(6) 0.025(3) Uiso 1 1 d .
O13 O 0.4266(12) -0.3682(7) -0.3526(5) 0.017(3) Uiso 1 1 d .
O4C2 O 0.9723(12) 0.0406(7) -0.2034(5) 0.018(3) Uiso 1 1 d .
O116 O 0.8967(13) 0.4010(8) -0.1520(6) 0.025(3) Uiso 1 1 d .
O8CC O 0.7401(12) 0.0428(7) -0.3816(5) 0.019(3) Uiso 1 1 d .
O112 O 0.9737(12) 0.3827(7) -0.2557(5) 0.021(3) Uiso 1 1 d .
O14 O 0.6261(13) -0.3869(8) -0.3757(6) 0.026(3) Uiso 1 1 d .
O3G1 O 0.4736(12) -0.1943(7) -0.3550(5) 0.015(3) Uiso 1 1 d .
O8C3 O 0.4943(13) -0.0268(8) -0.3465(6) 0.023(3) Uiso 1 1 d .
O7CC O 0.5419(12) 0.0128(7) -0.2177(5) 0.016(3) Uiso 1 1 d .
O3CC O 0.9055(13) -0.0024(7) -0.3379(6) 0.021(3) Uiso 1 1 d .
O15 O 0.6831(12) -0.3482(7) -0.2567(6) 0.021(3) Uiso 1 1 d .
O9C1 O 0.6206(12) -0.1247(7) -0.4366(5) 0.020(3) Uiso 1 1 d .
O26 O 0.5082(12) -0.2242(7) -0.1417(5) 0.020(3) Uiso 1 1 d .
O156 O 0.8500(13) 0.2930(8) -0.0842(6) 0.027(3) Uiso 1 1 d .
O145 O 1.0726(13) 0.2007(8) -0.1426(6) 0.023(3) Uiso 1 1 d .
O39 O 0.3665(13) -0.3122(8) -0.4419(6) 0.027(3) Uiso 1 1 d .
O128 O 0.9013(12) 0.2500(7) -0.4094(5) 0.019(3) Uiso 1 1 d .
O167 O 0.7225(13) 0.2973(7) -0.2341(6) 0.022(3) Uiso 1 1 d .
O12 O 0.4822(12) -0.3378(7) -0.2406(5) 0.017(3) Uiso 1 1 d .
O127 O 0.7953(13) 0.3344(8) -0.3351(6) 0.025(3) Uiso 1 1 d .
O78 O 0.3581(12) -0.1054(7) -0.2774(5) 0.018(3) Uiso 1 1 d .
O5C2 O 0.8550(12) -0.1272(7) -0.2529(5) 0.020(3) Uiso 1 1 d .
O38 O 0.2606(13) -0.2281(7) -0.3683(5) 0.021(3) Uiso 1 1 d .
O45 O 0.8259(13) -0.2770(8) -0.3281(6) 0.025(3) Uiso 1 1 d .
O56 O 0.7122(11) -0.2026(7) -0.1857(5) 0.013(3) Uiso 1 1 d .
O6CC O 0.7377(12) -0.0381(7) -0.1671(5) 0.015(3) Uiso 1 1 d .
O2G2 O 0.9063(11) 0.2534(7) -0.1903(5) 0.013(3) Uiso 1 1 d .
O5C O 0.8649(12) 0.1404(7) -0.1152(6) 0.020(3) Uiso 1 1 d .
O138 O 0.9514(12) 0.1194(7) -0.3933(5) 0.016(3) Uiso 1 1 d .
O3G2 O 0.8419(12) 0.2102(7) -0.3115(5) 0.017(3) Uiso 1 1 d .
O1G2 O 1.0107(12) 0.1625(7) -0.2678(5) 0.014(3) Uiso 1 1 d .
O4G1 O 0.6831(11) -0.0697(6) -0.3014(5) 0.010(3) Uiso 1 1 d .
O7C3 O 0.6196(12) 0.1399(7) -0.2953(5) 0.018(3) Uiso 1 1 d .
O2G1 O 0.5274(11) -0.1607(7) -0.2330(5) 0.011(3) Uiso 1 1 d .
O178 O 0.6890(13) 0.1819(7) -0.3943(6) 0.023(3) Uiso 1 1 d .
O134 O 1.1191(13) 0.0599(7) -0.2844(6) 0.022(3) Uiso 1 1 d .
O1G1 O 0.6480(11) -0.2425(7) -0.3105(5) 0.014(3) Uiso 1 1 d .
O4C1 O 0.7873(12) -0.1715(7) -0.3938(5) 0.019(3) Uiso 1 1 d .
O1CU O 0.8491(15) -0.0643(9) -0.4807(7) 0.039(4) Uiso 1 1 d .
O1AC O 0.6910(14) 0.0825(8) -0.0423(6) 0.031(4) Uiso 1 1 d .
O2AC O 0.5454(13) 0.1053(8) -0.0795(6) 0.022(3) Uiso 1 1 d .
O103 O 1.1636(12) 0.1792(7) -0.3433(5) 0.020(3) Uiso 1 1 d .
O89 O 0.3939(12) -0.1553(7) -0.4402(5) 0.021(3) Uiso 1 1 d .
O102 O 1.0743(12) 0.3012(7) -0.3266(5) 0.020(3) Uiso 1 1 d .
C1 C 0.605(2) 0.1014(12) -0.0355(9) 0.026(5) Uiso 1 1 d .
C2 C 0.571(3) 0.1190(18) 0.0279(13) 0.069(9) Uiso 1 1 d .
H2A H 0.5023 0.1329 0.0271 0.104 Uiso 1 1 calc R
H2B H 0.6295 0.1646 0.0523 0.104 Uiso 1 1 calc R
H2C H 0.5584 0.0705 0.0437 0.104 Uiso 1 1 calc R
Cs1 Cs 1.37613(16) 0.11045(10) -0.27853(9) 0.0551(5) Uani 1 1 d .
Cs2 Cs 0.3709(3) -0.50028(16) -0.18485(15) 0.0566(12) Uani 0.608(5) 1 d P
Cs2A Cs 0.2392(5) -0.5021(3) -0.2894(3) 0.081(2) Uani 0.392(5) 1 d P
Cs3 Cs 0.5336(3) -0.0461(2) -0.54258(17) 0.0402(14) Uani 0.452(5) 1 d P
Cs3A Cs 0.5000 0.0000 -0.5000 0.041(11) Uani 0.095(9) 2 d SP
K1 K 0.1214(8) -0.2302(5) -0.2716(4) 0.083(2) Uiso 1 1 d .
Na1 Na 0.8875(10) 0.1122(6) 0.0124(5) 0.053(3) Uiso 1 1 d .
Na2 Na 1.3540(9) 0.1087(5) -0.0971(4) 0.039(2) Uiso 1 1 d .
Na3 Na 0.7320(19) -0.0267(11) -0.5499(8) 0.024(8) Uiso 0.39(3) 1 d P
Na4 Na 0.497(2) -0.6223(12) -0.3225(9) 0.045(9) Uiso 0.46(3) 1 d P
O1W O 1.454(2) 0.2059(13) -0.1524(10) 0.080(6) Uiso 1 1 d .
O2W O 0.0410(12) -0.1290(7) -0.3303(5) 0.017(3) Uiso 1 1 d .
O3W O 0.0794(18) -0.4141(11) -0.2619(8) 0.059(5) Uiso 1 1 d .
O4W O 0.5458(15) -0.5935(8) -0.2177(6) 0.034(4) Uiso 1 1 d .
O5W O 0.971(2) 0.0224(12) -0.0734(9) 0.065(5) Uiso 1 1 d .
O7W O 0.670(2) -0.1674(14) -0.5882(11) 0.095(8) Uiso 1 1 d .
O8W O 0.255(3) -0.5691(17) -0.4097(13) 0.120(10) Uiso 1 1 d .
O9W O 1.218(2) 0.0310(14) -0.0451(11) 0.091(7) Uiso 1 1 d .
O10W O 1.078(4) 0.154(2) 0.0863(16) 0.162(13) Uiso 1 1 d .
O11W O 0.009(4) -0.317(2) -0.3881(16) 0.162(13) Uiso 1 1 d .
O12W O 1.348(4) 0.227(2) -0.0268(16) 0.162(13) Uiso 1 1 d .
O13W O 0.625(4) -0.381(2) -0.1438(18) 0.182(15) Uiso 1 1 d .
O14W O 0.842(3) 0.1914(17) 0.1199(13) 0.117(9) Uiso 1 1 d .
O15W O 0.363(2) -0.4113(12) -0.6043(9) 0.073(6) Uiso 1 1 d .
O16W O 0.908(2) 0.0900(12) 0.1863(9) 0.069(6) Uiso 1 1 d .
O17W O 0.0433(19) -0.1573(11) -0.4395(8) 0.060(5) Uiso 1 1 d .
O18W O 1.111(2) 0.6451(14) -0.1225(11) 0.095(8) Uiso 1 1 d .
O19W O 0.893(3) -0.2174(16) -0.5307(12) 0.106(9) Uiso 1 1 d .

loop_
_atom_site_aniso_label
_atom_site_aniso_U_11
_atom_site_aniso_U_22
_atom_site_aniso_U_33
_atom_site_aniso_U_23
_atom_site_aniso_U_13
_atom_site_aniso_U_12
W1 0.0178(6) 0.0131(4) 0.0310(5) 0.0063(3) 0.0062(4) 0.0028(3)
W2 0.0129(5) 0.0155(4) 0.0212(4) 0.0077(3) 0.0057(4) 0.0011(3)
W3 0.0149(5) 0.0159(4) 0.0224(4) 0.0034(3) -0.0004(4) -0.0003(3)
W4 0.0202(6) 0.0185(4) 0.0225(4) 0.0019(3) 0.0088(4) 0.0046(4)
W5 0.0146(5) 0.0152(4) 0.0251(4) 0.0081(3) 0.0051(4) 0.0051(3)
W6 0.0122(5) 0.0174(4) 0.0133(4) 0.0068(3) 0.0031(4) 0.0043(3)
W7 0.0090(5) 0.0155(4) 0.0162(4) 0.0037(3) 0.0029(4) 0.0032(3)
W8 0.0120(5) 0.0169(4) 0.0188(4) 0.0050(3) -0.0031(4) 0.0019(3)
W9 0.0209(6) 0.0231(4) 0.0144(4) 0.0019(3) 0.0008(4) 0.0020(4)
W10 0.0106(5) 0.0170(4) 0.0310(5) 0.0109(3) 0.0042(4) 0.0014(3)
W11 0.0159(6) 0.0139(4) 0.0295(5) 0.0034(3) 0.0012(4) -0.0005(3)
W12 0.0175(5) 0.0160(4) 0.0303(5) 0.0124(3) 0.0013(4) 0.0028(4)
W13 0.0118(5) 0.0162(4) 0.0227(4) 0.0093(3) 0.0065(4) 0.0042(3)
W14 0.0087(5) 0.0183(4) 0.0240(4) 0.0091(3) -0.0004(4) 0.0035(3)
W15 0.0134(5) 0.0180(4) 0.0195(4) 0.0016(3) -0.0031(4) 0.0009(3)
W16 0.0158(5) 0.0149(4) 0.0249(4) 0.0025(3) 0.0037(4) 0.0054(3)
W17 0.0141(5) 0.0187(4) 0.0256(4) 0.0096(3) 0.0004(4) 0.0072(4)
W18 0.0153(5) 0.0194(4) 0.0171(4) 0.0100(3) 0.0022(4) 0.0041(3)
Ce1 0.0104(7) 0.0167(5) 0.0130(5) 0.0034(4) 0.0019(5) 0.0038(5)
Cu1 0.0153(16) 0.0169(11) 0.0156(12) 0.0053(9) 0.0036(11) 0.0019(10)
Cu2 0.0079(14) 0.0120(10) 0.0159(12) 0.0056(9) 0.0015(11) 0.0019(9)
Cu3 0.0081(14) 0.0135(11) 0.0153(11) 0.0049(9) -0.0003(11) 0.0031(9)
Ge1 0.0120(13) 0.0089(9) 0.0108(9) 0.0033(7) 0.0033(9) 0.0018(8)
Ge2 0.0069(12) 0.0107(9) 0.0160(10) 0.0045(8) 0.0010(9) 0.0021(8)
Cs1 0.0297(12) 0.0412(9) 0.0945(14) 0.0130(9) 0.0218(11) 0.0118(8)
Cs2 0.046(2) 0.0352(15) 0.087(2) 0.0179(14) 0.0180(19) 0.0066(13)
Cs2A 0.053(4) 0.051(3) 0.140(6) 0.038(3) 0.012(4) 0.005(3)
Cs3 0.031(2) 0.041(2) 0.050(3) 0.0254(19) -0.0004(19) 0.0039(17)
Cs3A 0.030(17) 0.043(16) 0.05(2) 0.021(14) 0.001(13) 0.008(11)

loop_
_atom_type_symbol
_atom_type_description
_atom_type_scat_dispersion_real
_atom_type_scat_dispersion_imag
_atom_type_scat_source
H H 0.0000 0.0000 'International Tables Vol C Tables 4.2.6.8 and 6.1.1.4'
O O 0.0106 0.0060 'International Tables Vol C Tables 4.2.6.8 and 6.1.1.4'
Cu Cu 0.3201 1.2651 'International Tables Vol C Tables 4.2.6.8 and 6.1.1.4'
Ge Ge 0.1547 1.8001 'International Tables Vol C Tables 4.2.6.8 and 6.1.1.4'
Ce Ce -0.2486 2.6331 'International Tables Vol C Tables 4.2.6.8 and 6.1.1.4'
W W -0.8490 6.8722 'International Tables Vol C Tables 4.2.6.8 and 6.1.1.4'
C C 0.0033 0.0016 'International Tables Vol C Tables 4.2.6.8 and 6.1.1.4'
Cs Cs -0.3680 2.1192 'International Tables Vol C Tables 4.2.6.8 and 6.1.1.4'
K K 0.2009 0.2494 'International Tables Vol C Tables 4.2.6.8 and 6.1.1.4'
Na Na 0.0362 0.0249 'International Tables Vol C Tables 4.2.6.8 and 6.1.1.4'

loop_
_geom_angle_atom_site_label_1
_geom_angle_atom_site_label_2
_geom_angle_atom_site_label_3
_geom_angle
_geom_angle_site_symmetry_1
_geom_angle_site_symmetry_3
O1T W1 O14 101.1(6) . .
O1T W1 O15 101.4(7) . .
O14 W1 O15 93.7(6) . .
O1T W1 O13 101.5(7) . .
O14 W1 O13 90.0(6) . .
O15 W1 O13 155.7(5) . .
O1T W1 O12 99.0(5) . .
O14 W1 O12 159.7(5) . .
O15 W1 O12 85.4(6) . .
O13 W1 O12 83.0(5) . .
O1T W1 O1G1 171.9(6) . .
O14 W1 O1G1 74.1(5) . .
O15 W1 O1G1 72.8(5) . .
O13 W1 O1G1 85.2(5) . .
O12 W1 O1G1 86.3(4) . .
O1T W1 Cs2A 54.4(5) . .
O14 W1 Cs2A 129.8(5) . .
O15 W1 Cs2A 130.7(4) . .
O13 W1 Cs2A 59.9(4) . .
O12 W1 Cs2A 61.7(4) . .
O1G1 W1 Cs2A 133.7(3) . .
O1T W1 Cs2 49.7(4) . .
O14 W1 Cs2 150.4(4) . .
O15 W1 Cs2 89.2(4) . .
O13 W1 Cs2 99.4(3) . .
O12 W1 Cs2 49.8(3) . .
O1G1 W1 Cs2 134.3(3) . .
Cs2A W1 Cs2 41.74(12) . .
O2T W2 O23 103.1(6) . .
O2T W2 O12 102.1(5) . .
O23 W2 O12 89.3(6) . .
O2T W2 O26 99.9(6) . .
O23 W2 O26 156.9(5) . .
O12 W2 O26 88.1(6) . .
O2T W2 O27 98.3(5) . .
O23 W2 O27 87.0(5) . .
O12 W2 O27 159.6(5) . .
O26 W2 O27 87.5(6) . .
O2T W2 O2G1 169.4(5) . .
O23 W2 O2G1 83.6(5) . .
O12 W2 O2G1 86.1(4) . .
O26 W2 O2G1 73.4(5) . .
O27 W2 O2G1 73.6(4) . .
O2T W2 Cs2A 57.3(4) . .
O23 W2 Cs2A 64.1(4) . .
O12 W2 Cs2A 62.1(4) . .
O26 W2 Cs2A 133.0(4) . .
O27 W2 Cs2A 132.4(4) . .
O2G1 W2 Cs2A 133.3(3) . .
O2T W2 Cs2 48.2(4) . .
O23 W2 Cs2 106.6(4) . .
O12 W2 Cs2 54.5(3) . .
O26 W2 Cs2 90.4(4) . .
O27 W2 Cs2 145.4(3) . .
O2G1 W2 Cs2 138.3(3) . .
Cs2A W2 Cs2 43.03(12) . .
O2T W2 K1 84.1(5) . .
O23 W2 K1 44.2(4) . .
O12 W2 K1 132.6(4) . .
O26 W2 K1 137.7(4) . .
O27 W2 K1 50.5(4) . .
O2G1 W2 K1 95.3(3) . .
Cs2A W2 K1 84.47(15) . .
Cs2 W2 K1 120.49(13) . .
O3T W3 O39 101.7(6) . .
O3T W3 O38 100.6(7) . .
O39 W3 O38 91.5(6) . .
O3T W3 O13 102.0(6) . .
O39 W3 O13 90.2(6) . .
O38 W3 O13 156.4(6) . .
O3T W3 O23 100.0(6) . .
O39 W3 O23 158.2(6) . .
O38 W3 O23 86.6(5) . .
O13 W3 O23 83.2(5) . .
O3T W3 O3G1 171.5(6) . .
O39 W3 O3G1 73.8(5) . .
O38 W3 O3G1 72.6(5) . .
O13 W3 O3G1 85.3(5) . .
O23 W3 O3G1 84.9(5) . .
O3T W3 K1 79.6(4) . .
O39 W3 K1 136.7(5) . .
O38 W3 K1 46.8(4) . .
O13 W3 K1 132.4(4) . .
O23 W3 K1 50.4(5) . .
O3G1 W3 K1 98.7(3) . .
O3T W3 Cs2A 55.4(5) . .
O39 W3 Cs2A 130.1(4) . .
O38 W3 Cs2A 132.8(4) . .
O13 W3 Cs2A 59.1(4) . .
O23 W3 Cs2A 62.9(4) . .
O3G1 W3 Cs2A 133.0(3) . .
K1 W3 Cs2A 86.65(15) . .
O4T W4 O4C1 103.4(6) . .
O4T W4 O49 102.3(7) . .
O4C1 W4 O49 91.9(6) . .
O4T W4 O45 98.4(7) . .
O4C1 W4 O45 94.5(6) . .
O49 W4 O45 156.2(5) . .
O4T W4 O14 96.2(6) . .
O4C1 W4 O14 160.4(5) . .
O49 W4 O14 83.4(6) . .
O45 W4 O14 82.9(6) . .
O4T W4 O1G1 165.3(6) . .
O4C1 W4 O1G1 88.3(5) . .
O49 W4 O1G1 85.9(5) . .
O45 W4 O1G1 71.5(5) . .
O14 W4 O1G1 72.4(4) . .
O5T W5 O5C2 104.2(7) . .
O5T W5 O45 99.0(6) . .
O5C2 W5 O45 95.0(5) . .
O5T W5 O56 100.6(6) . .
O5C2 W5 O56 89.2(5) . .
O45 W5 O56 158.3(6) . .
O5T W5 O15 95.8(6) . .
O5C2 W5 O15 159.6(6) . .
O45 W5 O15 85.8(5) . .
O56 W5 O15 83.0(5) . .
O5T W5 O1G1 166.8(5) . .
O5C2 W5 O1G1 87.4(6) . .
O45 W5 O1G1 73.4(6) . .
O56 W5 O1G1 85.6(5) . .
O15 W5 O1G1 73.2(5) . .
O5T W5 K1 43.2(4) . 1_655
O5C2 W5 K1 82.7(5) . 1_655
O45 W5 K1 64.0(5) . 1_655
O56 W5 K1 137.7(4) . 1_655
O15 W5 K1 115.6(4) . 1_655
O1G1 W5 K1 135.0(3) . 1_655
O6T W6 O56 100.6(6) . .
O6T W6 O6CC 100.8(6) . .
O56 W6 O6CC 92.5(5) . .
O6T W6 O26 97.5(6) . .
O56 W6 O26 91.3(5) . .
O6CC W6 O26 160.3(6) . .
O6T W6 O67 103.7(5) . .
O56 W6 O67 155.6(5) . .
O6CC W6 O67 82.0(5) . .
O26 W6 O67 86.6(5) . .
O6T W6 O2G1 169.1(5) . .
O56 W6 O2G1 85.5(5) . .
O6CC W6 O2G1 87.9(5) . .
O26 W6 O2G1 73.2(5) . .
O67 W6 O2G1 70.7(5) . .
O6T W6 Ce1 98.4(4) . .
O56 W6 Ce1 127.9(3) . .
O6CC W6 Ce1 36.1(4) . .
O26 W6 Ce1 133.4(4) . .
O67 W6 Ce1 47.1(3) . .
O2G1 W6 Ce1 84.6(3) . .
O7T W7 O7CC 101.2(5) . .
O7T W7 O78 101.9(6) . .
O7CC W7 O78 91.2(5) . .
O7T W7 O27 95.4(5) . .
O7CC W7 O27 162.1(6) . .
O78 W7 O27 91.8(5) . .
O7T W7 O67 102.0(6) . .
O7CC W7 O67 82.8(6) . .
O78 W7 O67 156.0(5) . .
O27 W7 O67 87.4(5) . .
O7T W7 O2G1 168.9(5) . .
O7CC W7 O2G1 87.7(5) . .
O78 W7 O2G1 84.3(5) . .
O27 W7 O2G1 75.1(5) . .
O67 W7 O2G1 72.3(5) . .
O7T W7 Ce1 97.9(5) . .
O7CC W7 Ce1 36.9(4) . .
O78 W7 Ce1 127.3(4) . .
O27 W7 Ce1 134.3(4) . .
O67 W7 Ce1 47.1(3) . .
O2G1 W7 Ce1 85.3(3) . .
O7T W7 K1 81.3(5) . .
O7CC W7 K1 138.4(4) . .
O78 W7 K1 48.5(4) . .
O27 W7 K1 50.7(4) . .
O67 W7 K1 137.9(4) . .
O2G1 W7 K1 96.5(3) . .
Ce1 W7 K1 174.99(12) . .
O7T W7 Cs1 64.4(4) . 1_455
O7CC W7 Cs1 55.8(4) . 1_455
O78 W7 Cs1 61.9(4) . 1_455
O27 W7 Cs1 139.7(4) . 1_455
O67 W7 Cs1 129.2(3) . 1_455
O2G1 W7 Cs1 126.7(3) . 1_455
Ce1 W7 Cs1 84.78(4) . 1_455
K1 W7 Cs1 90.42(13) . 1_455
O8T W8 O8C3 101.8(7) . .
O8T W8 O89 101.0(6) . .
O8C3 W8 O89 95.0(6) . .
O8T W8 O78 99.8(6) . .
O8C3 W8 O78 89.6(6) . .
O89 W8 O78 157.3(5) . .
O8T W8 O38 98.9(6) . .
O8C3 W8 O38 159.0(6) . .
O89 W8 O38 84.9(5) . .
O78 W8 O38 82.9(5) . .
O8T W8 O3G1 170.3(6) . .
O8C3 W8 O3G1 86.8(6) . .
O89 W8 O3G1 73.4(5) . .
O78 W8 O3G1 84.7(5) . .
O38 W8 O3G1 73.0(5) . .
O8T W8 Cs3 66.3(4) . 2_654
O8C3 W8 Cs3 54.8(4) . 2_654
O89 W8 Cs3 63.8(4) . 2_654
O78 W8 Cs3 134.4(3) . 2_654
O38 W8 Cs3 140.2(4) . 2_654
O3G1 W8 Cs3 116.4(3) . 2_654
O8T W8 Cs1 55.3(5) . 1_455
O8C3 W8 Cs1 57.9(4) . 1_455
O89 W8 Cs1 132.1(4) . 1_455
O78 W8 Cs1 68.5(3) . 1_455
O38 W8 Cs1 134.8(3) . 1_455
O3G1 W8 Cs1 134.3(3) . 1_455
Cs3 W8 Cs1 68.39(7) 2_654 1_455
O8T W8 K1 82.0(5) . .
O8C3 W8 K1 137.5(4) . .
O89 W8 K1 126.2(4) . .
O78 W8 K1 48.6(4) . .
O38 W8 K1 42.3(3) . .
O3G1 W8 K1 94.9(3) . .
Cs3 W8 K1 148.30(15) 2_654 .
Cs1 W8 K1 93.93(11) 1_455 .
O8T W8 Cs3A 78.4(4) . .
O8C3 W8 Cs3A 60.9(4) . .
O89 W8 Cs3A 46.6(4) . .
O78 W8 Cs3A 148.7(4) . .
O38 W8 Cs3A 128.3(4) . .
O3G1 W8 Cs3A 102.2(3) . .
Cs3 W8 Cs3A 17.84(6) 2_654 .
Cs1 W8 Cs3A 85.95(3) 1_455 .
K1 W8 Cs3A 156.17(14) . .
O9T W9 O9C1 103.6(6) . .
O9T W9 O49 101.4(6) . .
O9C1 W9 O49 92.4(6) . .
O9T W9 O89 99.4(7) . .
O9C1 W9 O89 94.5(6) . .
O49 W9 O89 155.9(5) . .
O9T W9 O39 96.7(6) . .
O9C1 W9 O39 159.6(5) . .
O49 W9 O39 82.9(6) . .
O89 W9 O39 82.6(6) . .
O9T W9 O3G1 165.6(7) . .
O9C1 W9 O3G1 88.6(5) . .
O49 W9 O3G1 85.4(5) . .
O89 W9 O3G1 71.7(5) . .
O39 W9 O3G1 71.3(5) . .
O9T W9 Cs3 59.4(5) . .
O9C1 W9 Cs3 60.6(5) . .
O49 W9 Cs3 137.1(4) . .
O89 W9 Cs3 65.3(4) . .
O39 W9 Cs3 133.6(5) . .
O3G1 W9 Cs3 123.1(3) . .
O9T W9 Cs3A 76.0(5) . .
O9C1 W9 Cs3A 58.6(5) . .
O49 W9 Cs3A 148.3(4) . .
O89 W9 Cs3A 50.2(4) . .
O39 W9 Cs3A 128.8(4) . .
O3G1 W9 Cs3A 104.8(3) . .
Cs3 W9 Cs3A 18.57(6) . .
O10T W10 O103 99.6(6) . .
O10T W10 O104 101.1(7) . .
O103 W10 O104 91.4(5) . .
O10T W10 O102 101.9(6) . .
O103 W10 O102 88.5(6) . .
O104 W10 O102 156.7(6) . .
O10T W10 O101 99.5(6) . .
O103 W10 O101 160.6(6) . .
O104 W10 O101 88.1(5) . .
O102 W10 O101 84.4(6) . .
O10T W10 O1G2 171.6(6) . .
O103 W10 O1G2 74.7(5) . .
O104 W10 O1G2 73.2(5) . .
O102 W10 O1G2 84.3(5) . .
O101 W10 O1G2 86.6(5) . .
O10T W10 Cs2A 54.3(5) . 1_665
O103 W10 Cs2A 126.6(4) . 1_665
O104 W10 Cs2A 135.0(4) . 1_665
O102 W10 Cs2A 59.5(4) . 1_665
O101 W10 Cs2A 64.1(4) . 1_665
O1G2 W10 Cs2A 134.0(3) . 1_665
O10T W10 Cs2 48.2(4) . 1_665
O103 W10 Cs2 147.7(4) . 1_665
O104 W10 Cs2 92.4(4) . 1_665
O102 W10 Cs2 100.1(4) . 1_665
O101 W10 Cs2 51.7(4) . 1_665
O1G2 W10 Cs2 136.8(3) . 1_665
Cs2A W10 Cs2 42.61(12) 1_665 1_665
O10T W10 Cs1 80.6(5) . .
O103 W10 Cs1 57.9(5) . .
O104 W10 Cs1 43.3(4) . .
O102 W10 Cs1 146.0(3) . .
O101 W10 Cs1 129.0(4) . .
O1G2 W10 Cs1 91.0(3) . .
Cs2A W10 Cs1 134.87(10) 1_665 .
Cs2 W10 Cs1 106.10(6) 1_665 .
O11T W11 O115 99.9(6) . .
O11T W11 O101 100.1(6) . .
O115 W11 O101 87.9(6) . .
O11T W11 O116 100.6(6) . .
O115 W11 O116 89.6(6) . .
O101 W11 O116 159.3(6) . .
O11T W11 O112 102.5(6) . .
O115 W11 O112 157.5(5) . .
O101 W11 O112 86.7(6) . .
O116 W11 O112 87.7(6) . .
O11T W11 O2G2 170.7(5) . .
O115 W11 O2G2 73.6(5) . .
O101 W11 O2G2 86.6(5) . .
O116 W11 O2G2 73.0(5) . .
O112 W11 O2G2 84.2(5) . .
O11T W11 Cs2A 58.7(4) . 1_665
O115 W11 Cs2A 132.7(5) . 1_665
O101 W11 Cs2A 59.6(4) . 1_665
O116 W11 Cs2A 132.9(4) . 1_665
O112 W11 Cs2A 61.0(4) . 1_665
O2G2 W11 Cs2A 130.7(3) . 1_665
O11T W11 Cs2 48.7(5) . 1_665
O115 W11 Cs2 91.4(5) . 1_665
O101 W11 Cs2 51.8(4) . 1_665
O116 W11 Cs2 148.9(4) . 1_665
O112 W11 Cs2 102.3(4) . 1_665
O2G2 W11 Cs2 136.7(3) . 1_665
Cs2A W11 Cs2 41.87(12) 1_665 1_665
O12T W12 O127 101.4(7) . .
O12T W12 O128 101.2(6) . .
O127 W12 O128 91.0(6) . .
O12T W12 O102 100.7(7) . .
O127 W12 O102 157.6(5) . .
O128 W12 O102 88.6(6) . .
O12T W12 O112 100.2(6) . .
O127 W12 O112 88.4(6) . .
O128 W12 O112 158.2(5) . .
O102 W12 O112 83.8(6) . .
O12T W12 O3G2 172.3(7) . .
O127 W12 O3G2 73.2(5) . .
O128 W12 O3G2 73.8(5) . .
O102 W12 O3G2 85.3(5) . .
O112 W12 O3G2 85.3(5) . .
O12T W12 Cs2A 53.3(6) . 1_665
O127 W12 Cs2A 134.9(4) . 1_665
O128 W12 Cs2A 127.0(4) . 1_665
O102 W12 Cs2A 59.1(4) . 1_665
O112 W12 Cs2A 65.1(4) . 1_665
O3G2 W12 Cs2A 134.4(4) . 1_665
O13T W13 O3CC 104.5(6) . .
O13T W13 O134 99.8(6) . .
O3CC W13 O134 93.9(6) . .
O13T W13 O138 101.5(6) . .
O3CC W13 O138 89.5(6) . .
O134 W13 O138 156.8(5) . .
O13T W13 O103 95.4(5) . .
O3CC W13 O103 160.0(5) . .
O134 W13 O103 84.5(6) . .
O138 W13 O103 84.6(6) . .
O13T W13 O1G2 167.3(6) . .
O3CC W13 O1G2 86.7(5) . .
O134 W13 O1G2 72.9(5) . .
O138 W13 O1G2 84.4(5) . .
O103 W13 O1G2 73.8(4) . .
O13T W13 Cs1 77.4(5) . .
O3CC W13 Cs1 128.9(5) . .
O134 W13 Cs1 37.8(4) . .
O138 W13 Cs1 141.1(4) . .
O103 W13 Cs1 57.2(4) . .
O1G2 W13 Cs1 90.9(4) . .
O14T W14 O4C2 103.8(6) . .
O14T W14 O145 101.4(6) . .
O4C2 W14 O145 94.5(5) . .
O14T W14 O134 98.2(6) . .
O4C2 W14 O134 89.7(5) . .
O145 W14 O134 158.4(6) . .
O14T W14 O104 95.6(6) . .
O4C2 W14 O104 159.8(6) . .
O145 W14 O104 86.7(5) . .
O134 W14 O104 82.3(5) . .
O14T W14 O1G2 166.9(5) . .
O4C2 W14 O1G2 85.8(5) . .
O145 W14 O1G2 86.5(5) . .
O134 W14 O1G2 72.7(5) . .
O104 W14 O1G2 74.2(5) . .
O14T W14 Cs1 64.0(4) . .
O4C2 W14 Cs1 131.5(4) . .
O145 W14 Cs1 133.2(4) . .
O134 W14 Cs1 50.3(4) . .
O104 W14 Cs1 53.9(4) . .
O1G2 W14 Cs1 103.0(3) . .
O15T W15 O5C 104.2(6) . .
O15T W15 O145 102.0(7) . .
O5C W15 O145 89.9(6) . .
O15T W15 O156 99.9(6) . .
O5C W15 O156 89.8(6) . .
O145 W15 O156 157.5(6) . .
O15T W15 O115 96.7(6) . .
O5C W15 O115 159.0(6) . .
O145 W15 O115 87.2(5) . .
O156 W15 O115 85.1(6) . .
O15T W15 O2G2 168.9(5) . .
O5C W15 O2G2 85.5(5) . .
O145 W15 O2G2 82.9(5) . .
O156 W15 O2G2 74.7(5) . .
O115 W15 O2G2 73.5(5) . .
O16T W16 O6C 103.4(6) . .
O16T W16 O167 101.3(6) . .
O6C W16 O167 91.5(5) . .
O16T W16 O116 98.0(6) . .
O6C W16 O116 157.8(6) . .
O167 W16 O116 89.9(6) . .
O16T W16 O156 99.5(6) . .
O6C W16 O156 86.6(6) . .
O167 W16 O156 159.0(6) . .
O116 W16 O156 84.2(6) . .
O16T W16 O2G2 169.8(6) . .
O6C W16 O2G2 84.5(5) . .
O167 W16 O2G2 84.6(5) . .
O116 W16 O2G2 73.5(5) . .
O156 W16 O2G2 74.4(5) . .
O17T W17 O7C3 101.7(6) . .
O17T W17 O178 100.0(6) . .
O7C3 W17 O178 91.7(5) . .
O17T W17 O167 98.9(6) . .
O7C3 W17 O167 93.4(5) . .
O178 W17 O167 159.0(6) . .
O17T W17 O127 100.1(6) . .
O7C3 W17 O127 158.1(6) . .
O178 W17 O127 82.9(5) . .
O167 W17 O127 84.8(5) . .
O17T W17 O3G2 171.3(5) . .
O7C3 W17 O3G2 85.0(5) . .
O178 W17 O3G2 74.1(6) . .
O167 W17 O3G2 86.0(5) . .
O127 W17 O3G2 73.1(5) . .
O17T W17 Cs1 56.6(4) . 1_455
O7C3 W17 Cs1 45.7(5) . 1_455
O178 W17 Cs1 105.1(4) . 1_455
O167 W17 Cs1 92.9(4) . 1_455
O127 W17 Cs1 156.0(4) . 1_455
O3G2 W17 Cs1 130.7(3) . 1_455
O17T W17 Cs3 73.1(4) . 2_654
O7C3 W17 Cs3 67.4(4) . 2_654
O178 W17 Cs3 41.6(4) . 2_654
O167 W17 Cs3 156.4(4) . 2_654
O127 W17 Cs3 118.2(4) . 2_654
O3G2 W17 Cs3 105.1(3) . 2_654
Cs1 W17 Cs3 63.94(6) 1_455 2_654
O18T W18 O8CC 104.1(6) . .
O18T W18 O138 100.8(6) . .
O8CC W18 O138 89.4(6) . .
O18T W18 O178 101.4(7) . .
O8CC W18 O178 94.8(6) . .
O138 W18 O178 155.6(5) . .
O18T W18 O128 96.2(5) . .
O8CC W18 O128 159.5(6) . .
O138 W18 O128 84.3(5) . .
O178 W18 O128 83.4(5) . .
O18T W18 O3G2 167.3(5) . .
O8CC W18 O3G2 87.4(5) . .
O138 W18 O3G2 84.3(5) . .
O178 W18 O3G2 72.0(5) . .
O128 W18 O3G2 72.6(4) . .
O18T W18 Na3 24.6(5) . .
O8CC W18 Na3 80.4(5) . .
O138 W18 Na3 94.3(5) . .
O178 W18 Na3 110.1(5) . .
O128 W18 Na3 119.4(4) . .
O3G2 W18 Na3 167.8(4) . .
O18T W18 Cs3A 56.0(5) . .
O8CC W18 Cs3A 68.3(5) . .
O138 W18 Cs3A 139.1(3) . .
O178 W18 Cs3A 63.7(4) . .
O128 W18 Cs3A 127.4(4) . .
O3G2 W18 Cs3A 126.2(3) . .
Na3 W18 Cs3A 49.7(3) . .
O18T W18 Cs3 71.9(5) . 2_654
O8CC W18 Cs3 68.5(5) . 2_654
O138 W18 Cs3 153.3(3) . 2_654
O178 W18 Cs3 46.7(4) . 2_654
O128 W18 Cs3 121.6(4) . 2_654
O3G2 W18 Cs3 108.6(3) . 2_654
Na3 W18 Cs3 68.1(3) . 2_654
Cs3A W18 Cs3 18.37(6) . 2_654
O18T W18 Cs3 42.5(5) . .
O8CC W18 Cs3 70.2(5) . .
O138 W18 Cs3 124.1(3) . .
O178 W18 Cs3 79.6(4) . .
O128 W18 Cs3 129.0(4) . .
O3G2 W18 Cs3 142.1(3) . .
Na3 W18 Cs3 32.9(3) . .
Cs3A W18 Cs3 16.88(5) . .
Cs3 W18 Cs3 35.25(11) 2_654 .
O6CC Ce1 O6C 150.7(4) . .
O6CC Ce1 O7CC 90.6(5) . .
O6C Ce1 O7CC 87.8(5) . .
O6CC Ce1 O5C 84.6(5) . .
O6C Ce1 O5C 83.0(5) . .
O7CC Ce1 O5C 151.4(4) . .
O6CC Ce1 O1AC 95.7(5) . .
O6C Ce1 O1AC 107.0(4) . .
O7CC Ce1 O1AC 132.1(5) . .
O5C Ce1 O1AC 76.4(5) . .
O6CC Ce1 O2AC 131.4(4) . .
O6C Ce1 O2AC 77.8(4) . .
O7CC Ce1 O2AC 88.4(5) . .
O5C Ce1 O2AC 115.7(5) . .
O1AC Ce1 O2AC 53.1(5) . .
O6CC Ce1 O67 65.6(4) . .
O6C Ce1 O67 137.5(5) . .
O7CC Ce1 O67 64.2(4) . .
O5C Ce1 O67 136.2(5) . .
O1AC Ce1 O67 75.6(4) . .
O2AC Ce1 O67 70.5(4) . .
O6CC Ce1 O4G2 75.2(4) . .
O6C Ce1 O4G2 76.0(4) . .
O7CC Ce1 O4G2 76.3(4) . .
O5C Ce1 O4G2 75.3(4) . .
O1AC Ce1 O4G2 150.9(5) . .
O2AC Ce1 O4G2 150.0(4) . .
O67 Ce1 O4G2 122.4(4) . .
O6CC Ce1 C1 115.1(5) . .
O6C Ce1 C1 92.5(5) . .
O7CC Ce1 C1 111.9(6) . .
O5C Ce1 C1 95.5(6) . .
O1AC Ce1 C1 25.9(6) . .
O2AC Ce1 C1 27.2(6) . .
O67 Ce1 C1 71.6(5) . .
O4G2 Ce1 C1 165.9(5) . .
O6CC Ce1 W7 82.3(4) . .
O6C Ce1 W7 109.1(4) . .
O7CC Ce1 W7 30.1(3) . .
O5C Ce1 W7 166.8(3) . .
O1AC Ce1 W7 104.0(4) . .
O2AC Ce1 W7 73.2(3) . .
O67 Ce1 W7 34.9(3) . .
O4G2 Ce1 W7 102.0(3) . .
C1 Ce1 W7 89.3(5) . .
O6CC Ce1 W6 30.5(3) . .
O6C Ce1 W6 169.5(4) . .
O7CC Ce1 W6 81.7(3) . .
O5C Ce1 W6 106.3(3) . .
O1AC Ce1 W6 80.4(3) . .
O2AC Ce1 W6 101.8(3) . .
O67 Ce1 W6 36.0(3) . .
O4G2 Ce1 W6 101.3(2) . .
C1 Ce1 W6 91.5(4) . .
W7 Ce1 W6 61.21(3) . .
O6CC Ce1 Cu3 81.9(3) . .
O6C Ce1 Cu3 77.8(3) . .
O7CC Ce1 Cu3 41.1(3) . .
O5C Ce1 Cu3 110.4(3) . .
O1AC Ce1 Cu3 172.4(4) . .
O2AC Ce1 Cu3 123.8(4) . .
O67 Ce1 Cu3 96.9(3) . .
O4G2 Ce1 Cu3 35.2(3) . .
C1 Ce1 Cu3 150.6(5) . .
W7 Ce1 Cu3 68.56(4) . .
W6 Ce1 Cu3 94.16(4) . .
O4C1 Cu1 O9C1 87.9(6) . .
O4C1 Cu1 O8CC 175.5(5) . .
O9C1 Cu1 O8CC 92.4(6) . .
O4C1 Cu1 O3CC 93.5(6) . .
O9C1 Cu1 O3CC 174.7(5) . .
O8CC Cu1 O3CC 85.8(6) . .
O4C1 Cu1 O4G1 91.0(4) . .
O9C1 Cu1 O4G1 91.4(5) . .
O8CC Cu1 O4G1 84.5(4) . .
O3CC Cu1 O4G1 83.4(5) . .
O4C1 Cu1 O1CU 87.2(5) . .
O9C1 Cu1 O1CU 88.2(6) . .
O8CC Cu1 O1CU 97.3(5) . .
O3CC Cu1 O1CU 97.0(6) . .
O4G1 Cu1 O1CU 178.1(4) . .
O4C2 Cu2 O5C2 92.5(6) . .
O4C2 Cu2 O4G1 171.1(5) . .
O5C2 Cu2 O4G1 95.8(5) . .
O4C2 Cu2 O4G2 92.6(5) . .
O5C2 Cu2 O4G2 172.0(5) . .
O4G1 Cu2 O4G2 79.5(5) . .
O4C2 Cu2 O6CC 92.2(5) . .
O5C2 Cu2 O6CC 88.7(5) . .
O4G1 Cu2 O6CC 91.0(5) . .
O4G2 Cu2 O6CC 85.0(4) . .
O4C2 Cu2 O3CC 92.7(5) . .
O5C2 Cu2 O3CC 95.3(5) . .
O4G1 Cu2 O3CC 83.6(5) . .
O4G2 Cu2 O3CC 90.6(4) . .
O6CC Cu2 O3CC 173.5(5) . .
O4C2 Cu2 Ce1 91.6(3) . .
O5C2 Cu2 Ce1 126.0(3) . .
O4G1 Cu2 Ce1 86.0(3) . .
O4G2 Cu2 Ce1 47.7(3) . .
O6CC Cu2 Ce1 37.3(3) . .
O3CC Cu2 Ce1 138.2(3) . .
O8C3 Cu3 O7C3 92.1(6) . .
O8C3 Cu3 O4G1 95.4(5) . .
O7C3 Cu3 O4G1 172.0(6) . .
O8C3 Cu3 O4G2 171.8(5) . .
O7C3 Cu3 O4G2 92.4(6) . .
O4G1 Cu3 O4G2 80.5(5) . .
O8C3 Cu3 O8CC 94.1(5) . .
O7C3 Cu3 O8CC 92.1(5) . .
O4G1 Cu3 O8CC 84.8(4) . .
O4G2 Cu3 O8CC 92.6(5) . .
O8C3 Cu3 O7CC 86.1(5) . .
O7C3 Cu3 O7CC 91.8(4) . .
O4G1 Cu3 O7CC 91.3(4) . .
O4G2 Cu3 O7CC 86.8(5) . .
O8CC Cu3 O7CC 176.1(4) . .
O8C3 Cu3 Ce1 124.8(4) . .
O7C3 Cu3 Ce1 91.0(4) . .
O4G1 Cu3 Ce1 86.9(3) . .
O4G2 Cu3 Ce1 48.2(3) . .
O8CC Cu3 Ce1 140.8(4) . .
O7CC Cu3 Ce1 38.7(4) . .
O8C3 Cu3 Cs1 57.5(4) . 1_455
O7C3 Cu3 Cs1 46.9(4) . 1_455
O4G1 Cu3 Cs1 140.5(4) . 1_455
O4G2 Cu3 Cs1 122.0(3) . 1_455
O8CC Cu3 Cs1 122.0(4) . 1_455
O7CC Cu3 Cs1 61.3(3) . 1_455
Ce1 Cu3 Cs1 87.24(6) . 1_455
O8C3 Cu3 Cs3 42.8(4) . 2_654
O7C3 Cu3 Cs3 66.7(4) . 2_654
O4G1 Cu3 Cs3 117.8(4) . 2_654
O4G2 Cu3 Cs3 145.4(3) . 2_654
O8CC Cu3 Cs3 62.6(4) . 2_654
O7CC Cu3 Cs3 119.5(4) . 2_654
Ce1 Cu3 Cs3 150.58(9) . 2_654
Cs1 Cu3 Cs3 63.61(7) 1_455 2_654
O4G1 Ge1 O2G1 111.6(5) . .
O4G1 Ge1 O1G1 110.7(6) . .
O2G1 Ge1 O1G1 109.0(5) . .
O4G1 Ge1 O3G1 111.6(6) . .
O2G1 Ge1 O3G1 106.9(6) . .
O1G1 Ge1 O3G1 106.9(6) . .
O2G2 Ge2 O1G2 107.3(6) . .
O2G2 Ge2 O3G2 107.5(6) . .
O1G2 Ge2 O3G2 104.0(6) . .
O2G2 Ge2 O4G2 111.6(5) . .
O1G2 Ge2 O4G2 112.8(6) . .
O3G2 Ge2 O4G2 113.2(6) . .
W1 O1T Na4 156.1(10) . .
W1 O1T Cs2A 99.4(6) . .
Na4 O1T Cs2A 103.9(8) . .
W1 O1T Cs2 106.9(5) . .
Na4 O1T Cs2 91.6(6) . .
Cs2A O1T Cs2 52.4(3) . .
W2 O2T Cs2 107.5(6) . .
W2 O2T Cs2A 96.5(5) . .
Cs2 O2T Cs2A 53.6(2) . .
W3 O3T Cs2A 98.7(7) . .
W5 O5T K1 114.1(6) . 1_655
W7 O7T Na2 142.7(8) . 1_455
W7 O7T Cs1 91.3(4) . 1_455
Na2 O7T Cs1 84.0(4) 1_455 1_455
W8 O8T Na3 129.3(8) . 2_654
W8 O8T Cs1 99.1(6) . 1_455
Na3 O8T Cs1 84.9(5) 2_654 1_455
W8 O8T Cs3 87.1(5) . 2_654
Na3 O8T Cs3 43.5(5) 2_654 2_654
Cs1 O8T Cs3 79.9(3) 1_455 2_654
W9 O9T Cs3 93.8(5) . .
W10 O10T Na4 157.2(8) . 1_665
W10 O10T Cs2A 99.1(6) . 1_665
Na4 O10T Cs2A 101.6(6) 1_665 1_665
W10 O10T Cs2 107.9(5) . 1_665
Na4 O10T Cs2 92.2(6) 1_665 1_665
Cs2A O10T Cs2 54.0(3) 1_665 1_665
W11 O11T Cs2 107.1(6) . 1_665
W11 O11T Cs2A 95.7(5) . 1_665
Cs2 O11T Cs2A 51.4(2) 1_665 1_665
W12 O12T Cs2A 100.8(7) . 1_665
W13 O13T Na3 137.6(8) . 2_754
W14 O14T Na2 156.9(8) . .
W14 O14T Cs1 89.8(5) . .
Na2 O14T Cs1 90.4(5) . .
W15 O15T Na1 105.1(7) . .
W17 O17T Na4 141.0(10) . 1_565
W17 O17T Cs1 97.3(5) . 1_455
Na4 O17T Cs1 113.8(7) 1_565 1_455
W18 O18T Na3 136.9(8) . .
W18 O18T Cs3 117.5(6) . .
Na3 O18T Cs3 45.4(6) . .
W18 O18T Cs3A 99.4(5) . .
Na3 O18T Cs3A 67.1(7) . .
Cs3 O18T Cs3A 22.08(12) . .
Ge2 O4G2 Cu3 118.3(7) . .
Ge2 O4G2 Cu2 118.4(7) . .
Cu3 O4G2 Cu2 98.5(5) . .
Ge2 O4G2 Ce1 123.0(5) . .
Cu3 O4G2 Ce1 96.6(5) . .
Cu2 O4G2 Ce1 96.7(4) . .
W2 O23 W3 150.8(8) . .
W2 O23 K1 109.8(5) . .
W3 O23 K1 99.1(6) . .
W2 O23 Cs2A 87.0(4) . .
W3 O23 Cs2A 86.9(4) . .
K1 O23 Cs2A 110.0(4) . .
W7 O27 W2 119.2(6) . .
W7 O27 K1 101.1(5) . .
W2 O27 K1 100.9(5) . .
W9 O49 W4 142.5(7) . .
W10 O104 W14 119.3(8) . .
W10 O104 Cs1 112.5(5) . .
W14 O104 Cs1 95.1(4) . .
W7 O67 W6 121.0(6) . .
W7 O67 Ce1 98.1(5) . .
W6 O67 Ce1 96.9(5) . .
W11 O101 W10 150.3(9) . .
W11 O101 Cs2 101.2(5) . 1_665
W10 O101 Cs2 100.2(5) . 1_665
W11 O101 Cs2A 92.5(4) . 1_665
W10 O101 Cs2A 85.3(4) . 1_665
Cs2 O101 Cs2A 50.8(2) 1_665 1_665
W16 O6C Ce1 147.0(8) . .
W11 O115 W15 120.9(8) . .
W3 O13 W1 156.7(7) . .
W3 O13 Cs2A 91.6(5) . .
W1 O13 Cs2A 90.3(4) . .
W14 O4C2 Cu2 143.1(7) . .
W11 O116 W16 122.0(6) . .
W18 O8CC Cu1 131.8(7) . .
W18 O8CC Cu3 129.4(6) . .
Cu1 O8CC Cu3 96.0(5) . .
W11 O112 W12 153.1(8) . .
W11 O112 Cs2A 90.8(5) . 1_665
W12 O112 Cs2A 85.1(4) . 1_665
W1 O14 W4 120.4(6) . .
Ge1 O3G1 W8 121.5(6) . .
Ge1 O3G1 W9 122.3(6) . .
W8 O3G1 W9 93.5(5) . .
Ge1 O3G1 W3 124.2(6) . .
W8 O3G1 W3 94.0(5) . .
W9 O3G1 W3 93.4(4) . .
W8 O8C3 Cu3 149.5(8) . .
W8 O8C3 Cs3 97.6(6) . 2_654
Cu3 O8C3 Cs3 112.4(5) . 2_654
W8 O8C3 Cs1 95.2(5) . 1_455
Cu3 O8C3 Cs1 93.0(4) . 1_455
Cs3 O8C3 Cs1 84.2(3) 2_654 1_455
W8 O8C3 Cs3A 94.2(5) . .
Cu3 O8C3 Cs3A 112.2(5) . .
Cs3 O8C3 Cs3A 20.06(11) 2_654 .
Cs1 O8C3 Cs3A 104.2(4) 1_455 .
W7 O7CC Ce1 113.0(6) . .
W7 O7CC Cu3 135.8(6) . .
Ce1 O7CC Cu3 100.2(5) . .
W7 O7CC Cs1 98.2(5) . 1_455
Ce1 O7CC Cs1 127.0(4) . 1_455
Cu3 O7CC Cs1 83.0(4) . 1_455
W13 O3CC Cu1 131.0(7) . .
W13 O3CC Cu2 129.8(7) . .
Cu1 O3CC Cu2 97.0(5) . .
W1 O15 W5 119.9(7) . .
W9 O9C1 Cu1 148.1(8) . .
W9 O9C1 Cs3 92.2(6) . .
Cu1 O9C1 Cs3 119.5(5) . .
W9 O9C1 Cs3A 96.1(6) . .
Cu1 O9C1 Cs3A 114.6(5) . .
Cs3 O9C1 Cs3A 21.74(11) . .
W2 O26 W6 122.0(6) . .
W15 O156 W16 117.7(6) . .
W15 O145 W14 151.5(9) . .
W3 O39 W9 121.5(7) . .
W12 O128 W18 121.6(6) . .
W16 O167 W17 151.3(7) . .
W2 O12 W1 150.3(8) . .
W2 O12 Cs2 97.7(4) . .
W1 O12 Cs2 103.0(4) . .
W2 O12 Cs2A 88.8(5) . .
W1 O12 Cs2A 88.0(4) . .
Cs2 O12 Cs2A 51.0(2) . .
W12 O127 W17 119.7(7) . .
W7 O78 W8 151.5(8) . .
W7 O78 K1 104.5(5) . .
W8 O78 K1 103.2(6) . .
W7 O78 Cs1 91.3(4) . 1_455
W8 O78 Cs1 81.9(4) . 1_455
K1 O78 Cs1 117.5(4) . 1_455
W5 O5C2 Cu2 148.0(8) . .
W3 O38 W8 120.3(8) . .
W3 O38 K1 104.6(5) . .
W8 O38 K1 110.0(5) . .
W5 O45 W4 119.5(7) . .
W6 O56 W5 152.1(6) . .
W6 O6CC Ce1 113.4(6) . .
W6 O6CC Cu2 133.3(6) . .
Ce1 O6CC Cu2 103.0(5) . .
Ge2 O2G2 W15 123.1(6) . .
Ge2 O2G2 W16 122.2(7) . .
W15 O2G2 W16 92.9(4) . .
Ge2 O2G2 W11 125.9(5) . .
W15 O2G2 W11 91.9(5) . .
W16 O2G2 W11 91.5(4) . .
W15 O5C Ce1 142.7(7) . .
W18 O138 W13 146.8(6) . .
Ge2 O3G2 W17 119.7(6) . .
Ge2 O3G2 W18 123.6(6) . .
W17 O3G2 W18 93.3(5) . .
Ge2 O3G2 W12 125.7(7) . .
W17 O3G2 W12 94.0(5) . .
W18 O3G2 W12 92.1(4) . .
Ge2 O1G2 W14 119.0(5) . .
Ge2 O1G2 W13 124.2(7) . .
W14 O1G2 W13 94.3(4) . .
Ge2 O1G2 W10 126.0(6) . .
W14 O1G2 W10 93.3(5) . .
W13 O1G2 W10 91.6(4) . .
Ge1 O4G1 Cu3 122.3(7) . .
Ge1 O4G1 Cu2 122.6(6) . .
Cu3 O4G1 Cu2 101.3(5) . .
Ge1 O4G1 Cu1 115.2(5) . .
Cu3 O4G1 Cu1 93.9(4) . .
Cu2 O4G1 Cu1 95.0(5) . .
W17 O7C3 Cu3 143.4(7) . .
W17 O7C3 Cs1 109.3(6) . 1_455
Cu3 O7C3 Cs1 104.6(5) . 1_455
Ge1 O2G1 W7 123.2(6) . .
Ge1 O2G1 W6 120.7(7) . .
W7 O2G1 W6 95.9(4) . .
Ge1 O2G1 W2 125.2(6) . .
W7 O2G1 W2 92.0(4) . .
W6 O2G1 W2 91.4(4) . .
W17 O178 W18 119.7(8) . .
W17 O178 Cs3 114.2(6) . 2_654
W18 O178 Cs3 106.3(5) . 2_654
W17 O178 Cs3A 132.9(6) . .
W18 O178 Cs3A 87.9(4) . .
Cs3 O178 Cs3A 20.25(11) 2_654 .
W13 O134 W14 119.4(7) . .
W13 O134 Cs1 119.7(5) . .
W14 O134 Cs1 99.3(6) . .
Ge1 O1G1 W5 121.3(6) . .
Ge1 O1G1 W4 122.6(6) . .
W5 O1G1 W4 94.7(5) . .
Ge1 O1G1 W1 123.5(6) . .
W5 O1G1 W1 93.8(4) . .
W4 O1G1 W1 93.1(4) . .
W4 O4C1 Cu1 148.0(9) . .
Cu1 O1CU Na3 108.9(8) . .
C1 O1AC Ce1 95.8(14) . .
C1 O1AC Na1 140.1(14) . .
Ce1 O1AC Na1 116.8(6) . .
C1 O2AC Na2 135.2(13) . 1_455
C1 O2AC Ce1 90.3(13) . .
Na2 O2AC Ce1 132.8(6) 1_455 .
W10 O103 W13 119.9(6) . .
W10 O103 Cs1 96.1(5) . .
W13 O103 Cs1 94.9(4) . .
W8 O89 W9 120.5(8) . .
W8 O89 Cs3A 108.2(5) . .
W9 O89 Cs3A 102.4(5) . .
W8 O89 Cs3 86.6(4) . 2_654
W9 O89 Cs3 119.7(5) . 2_654
Cs3A O89 Cs3 22.30(10) . 2_654
W8 O89 Cs3 129.0(5) . .
W9 O89 Cs3 84.7(4) . .
Cs3A O89 Cs3 21.79(10) . .
Cs3 O89 Cs3 44.09(19) 2_654 .
W12 O102 W10 154.0(7) . .
W12 O102 Cs2A 91.2(4) . 1_665
W10 O102 Cs2A 90.4(5) . 1_665
O1AC C1 O2AC 120.7(18) . .
O1AC C1 C2 118(2) . .
O2AC C1 C2 121(2) . .
O1AC C1 Ce1 58.3(10) . .
O2AC C1 Ce1 62.5(10) . .
C2 C1 Ce1 176(2) . .
C1 C2 H2A 109.5 . .
C1 C2 H2B 109.5 . .
H2A C2 H2B 109.5 . .
C1 C2 H2C 109.5 . .
H2A C2 H2C 109.5 . .
H2B C2 H2C 109.5 . .
O7C3 Cs1 O1W 86.8(5) 1_655 .
O7C3 Cs1 O134 169.4(3) 1_655 .
O1W Cs1 O134 103.8(5) . .
O7C3 Cs1 O104 137.9(3) 1_655 .
O1W Cs1 O104 66.5(5) . .
O134 Cs1 O104 50.4(3) . .
O7C3 Cs1 O8T 98.6(4) 1_655 1_655
O1W Cs1 O8T 150.3(5) . 1_655
O134 Cs1 O8T 71.6(3) . 1_655
O104 Cs1 O8T 120.9(4) . 1_655
O7C3 Cs1 O17T 50.9(3) 1_655 1_655
O1W Cs1 O17T 90.6(5) . 1_655
O134 Cs1 O17T 128.9(4) . 1_655
O104 Cs1 O17T 95.5(3) . 1_655
O8T Cs1 O17T 115.5(3) 1_655 1_655
O7C3 Cs1 O8C3 52.4(3) 1_655 1_655
O1W Cs1 O8C3 121.6(5) . 1_655
O134 Cs1 O8C3 119.0(3) . 1_655
O104 Cs1 O8C3 169.3(4) . 1_655
O8T Cs1 O8C3 48.5(4) 1_655 1_655
O17T Cs1 O8C3 91.4(3) 1_655 1_655
O7C3 Cs1 O7CC 56.2(3) 1_655 1_655
O1W Cs1 O7CC 72.7(5) . 1_655
O134 Cs1 O7CC 125.4(3) . 1_655
O104 Cs1 O7CC 133.9(3) . 1_655
O8T Cs1 O7CC 86.1(3) 1_655 1_655
O17T Cs1 O7CC 105.7(3) 1_655 1_655
O8C3 Cs1 O7CC 50.8(3) 1_655 1_655
O7C3 Cs1 O14T 138.7(4) 1_655 .
O1W Cs1 O14T 57.4(5) . .
O134 Cs1 O14T 50.3(4) . .
O104 Cs1 O14T 49.0(3) . .
O8T Cs1 O14T 103.8(3) 1_655 .
O17T Cs1 O14T 137.9(3) 1_655 .
O8C3 Cs1 O14T 127.5(3) 1_655 .
O7CC Cs1 O14T 91.0(3) 1_655 .
O7C3 Cs1 O7W 91.1(5) 1_655 2_754
O1W Cs1 O7W 134.2(6) . 2_754
O134 Cs1 O7W 82.5(5) . 2_754
O104 Cs1 O7W 86.0(5) . 2_754
O8T Cs1 O7W 75.1(5) 1_655 2_754
O17T Cs1 O7W 54.9(5) 1_655 2_754
O8C3 Cs1 O7W 91.4(5) 1_655 2_754
O7CC Cs1 O7W 139.5(4) 1_655 2_754
O14T Cs1 O7W 127.9(5) . 2_754
O7C3 Cs1 O103 132.0(3) 1_655 .
O1W Cs1 O103 111.1(5) . .
O134 Cs1 O103 45.4(3) . .
O104 Cs1 O103 46.2(3) . .
O8T Cs1 O103 86.9(3) 1_655 .
O17T Cs1 O103 83.6(3) 1_655 .
O8C3 Cs1 O103 127.1(3) 1_655 .
O7CC Cs1 O103 170.2(3) 1_655 .
O14T Cs1 O103 83.9(3) . .
O7W Cs1 O103 44.1(5) 2_754 .
O7C3 Cs1 O78 86.5(3) 1_655 1_655
O1W Cs1 O78 104.6(5) . 1_655
O134 Cs1 O78 89.6(3) . 1_655
O104 Cs1 O78 130.2(3) . 1_655
O8T Cs1 O78 47.3(3) 1_655 1_655
O17T Cs1 O78 134.2(3) 1_655 1_655
O8C3 Cs1 O78 43.8(3) 1_655 1_655
O7CC Cs1 O78 43.5(3) 1_655 1_655
O14T Cs1 O78 84.0(3) . 1_655
O7W Cs1 O78 120.9(4) 2_754 1_655
O103 Cs1 O78 127.2(3) . 1_655
Cs2A Cs2 O2T 66.0(3) . .
Cs2A Cs2 O4W 110.8(3) . .
O2T Cs2 O4W 150.6(4) . .
Cs2A Cs2 O10T 62.2(3) . 1_445
O2T Cs2 O10T 128.1(4) . 1_445
O4W Cs2 O10T 59.4(4) . 1_445
Cs2A Cs2 O11T 68.8(3) . 1_445
O2T Cs2 O11T 58.5(3) . 1_445
O4W Cs2 O11T 150.0(4) . 1_445
O10T Cs2 O11T 98.4(4) 1_445 1_445
Cs2A Cs2 O13W 124.3(8) . .
O2T Cs2 O13W 89.2(8) . .
O4W Cs2 O13W 68.1(8) . .
O10T Cs2 O13W 122.8(7) 1_445 .
O11T Cs2 O13W 138.5(7) 1_445 .
Cs2A Cs2 O101 68.4(3) . 1_445
O2T Cs2 O101 105.2(4) . 1_445
O4W Cs2 O101 99.8(4) . 1_445
O10T Cs2 O101 51.9(3) 1_445 1_445
O11T Cs2 O101 51.1(3) 1_445 1_445
O13W Cs2 O101 164.4(8) . 1_445
Cs2A Cs2 O12 67.1(3) . .
O2T Cs2 O12 51.9(3) . .
O4W Cs2 O12 99.1(3) . .
O10T Cs2 O12 107.8(3) 1_445 .
O11T Cs2 O12 107.4(3) 1_445 .
O13W Cs2 O12 58.8(8) . .
O101 Cs2 O12 135.3(4) 1_445 .
Cs2A Cs2 O1T 61.5(3) . .
O2T Cs2 O1T 96.9(3) . .
O4W Cs2 O1T 60.0(4) . .
O10T Cs2 O1T 61.4(3) 1_445 .
O11T Cs2 O1T 130.2(4) 1_445 .
O13W Cs2 O1T 74.2(7) . .
O101 Cs2 O1T 109.0(3) 1_445 .
O12 Cs2 O1T 50.3(3) . .
Cs2A Cs2 W2 66.24(11) . .
O2T Cs2 W2 24.3(2) . .
O4W Cs2 W2 126.3(3) . .
O10T Cs2 W2 123.9(3) 1_445 .
O11T Cs2 W2 82.0(2) 1_445 .
O13W Cs2 W2 71.9(8) . .
O101 Cs2 W2 123.6(3) 1_445 .
O12 Cs2 W2 27.9(2) . .
O1T Cs2 W2 75.9(2) . .
Cs2A Cs2 W11 68.12(12) . 1_445
O2T Cs2 W11 81.2(3) . 1_445
O4W Cs2 W11 126.1(3) . 1_445
O10T Cs2 W11 77.0(3) 1_445 1_445
O11T Cs2 W11 24.2(2) 1_445 1_445
O13W Cs2 W11 159.2(7) . 1_445
O101 Cs2 W11 27.1(2) 1_445 1_445
O12 Cs2 W11 124.8(3) . 1_445
O1T Cs2 W11 125.0(3) . 1_445
W2 Cs2 W11 103.21(8) . 1_445
Cs2A Cs2 W10 64.14(11) . 1_445
O2T Cs2 W10 122.1(3) . 1_445
O4W Cs2 W10 76.2(3) . 1_445
O10T Cs2 W10 23.9(3) 1_445 1_445
O11T Cs2 W10 77.2(2) 1_445 1_445
O13W Cs2 W10 144.0(7) . 1_445
O101 Cs2 W10 28.1(2) 1_445 1_445
O12 Cs2 W10 124.9(2) . 1_445
O1T Cs2 W10 83.9(3) . 1_445
W2 Cs2 W10 130.24(10) . 1_445
W11 Cs2 W10 54.25(4) 1_445 1_445
O8W Cs2A Cs2 129.4(7) . .
O8W Cs2A O3W 118.6(8) . .
Cs2 Cs2A O3W 112.0(5) . .
O8W Cs2A O12T 66.4(8) . 1_445
Cs2 Cs2A O12T 146.3(3) . 1_445
O3W Cs2A O12T 64.2(5) . 1_445
O8W Cs2A O10T 74.4(7) . 1_445
Cs2 Cs2A O10T 63.8(3) . 1_445
O3W Cs2A O10T 148.5(5) . 1_445
O12T Cs2A O10T 101.2(4) 1_445 1_445
O8W Cs2A O1T 70.4(8) . .
Cs2 Cs2A O1T 66.1(3) . .
O3W Cs2A O1T 146.5(5) . .
O12T Cs2A O1T 136.7(4) 1_445 .
O10T Cs2A O1T 63.3(4) 1_445 .
O8W Cs2A O3T 62.5(7) . .
Cs2 Cs2A O3T 147.7(3) . .
O3W Cs2A O3T 64.2(5) . .
O12T Cs2A O3T 63.9(4) 1_445 .
O10T Cs2A O3T 136.9(4) 1_445 .
O1T Cs2A O3T 98.9(4) . .
O8W Cs2A O2T 150.6(6) . .
Cs2 Cs2A O2T 60.4(3) . .
O3W Cs2A O2T 59.4(5) . .
O12T Cs2A O2T 123.3(4) 1_445 .
O10T Cs2A O2T 124.1(4) 1_445 .
O1T Cs2A O2T 96.4(4) . .
O3T Cs2A O2T 95.3(3) . .
O8W Cs2A O102 70.8(6) . 1_445
Cs2 Cs2A O102 101.6(3) . 1_445
O3W Cs2A O102 102.5(5) . 1_445
O12T Cs2A O102 51.3(4) 1_445 1_445
O10T Cs2A O102 52.2(4) 1_445 1_445
O1T Cs2A O102 110.7(4) . 1_445
O3T Cs2A O102 110.6(4) . 1_445
O2T Cs2A O102 138.2(3) . 1_445
O8W Cs2A O13 66.6(6) . .
Cs2 Cs2A O13 102.6(3) . .
O3W Cs2A O13 100.2(4) . .
O12T Cs2A O13 111.1(4) 1_445 .
O10T Cs2A O13 111.2(4) 1_445 .
O1T Cs2A O13 51.3(4) . .
O3T Cs2A O13 50.7(4) . .
O2T Cs2A O13 84.5(3) . .
O102 Cs2A O13 137.3(4) 1_445 .
O8W Cs2A O12 106.7(7) . .
Cs2 Cs2A O12 61.9(3) . .
O3W Cs2A O12 98.1(5) . .
O12T Cs2A O12 149.5(4) 1_445 .
O10T Cs2A O12 105.4(4) 1_445 .
O1T Cs2A O12 50.1(3) . .
O3T Cs2A O12 86.3(4) . .
O2T Cs2A O12 49.4(3) . .
O102 Cs2A O12 157.5(4) 1_445 .
O13 Cs2A O12 44.7(3) . .
O8W Cs2A O11T 153.9(7) . 1_445
Cs2 Cs2A O11T 59.8(3) . 1_445
O3W Cs2A O11T 61.2(5) . 1_445
O12T Cs2A O11T 93.8(4) 1_445 1_445
O10T Cs2A O11T 94.2(4) 1_445 1_445
O1T Cs2A O11T 125.9(4) . 1_445
O3T Cs2A O11T 125.3(4) . 1_445
O2T Cs2A O11T 54.6(3) . 1_445
O102 Cs2A O11T 83.6(3) 1_445 1_445
O13 Cs2A O11T 139.1(4) . 1_445
O12 Cs2A O11T 98.9(4) . 1_445
Cs3A Cs3 Na3 121.2(5) . .
Cs3A Cs3 Cs3 0.00(19) . 2_654
Na3 Cs3 Cs3 121.2(5) . 2_654
Cs3A Cs3 O178 104.1(3) . 2_654
Na3 Cs3 O178 134.1(5) . 2_654
Cs3 Cs3 O178 104.1(3) 2_654 2_654
Cs3A Cs3 O7W 151.6(6) . .
Na3 Cs3 O7W 46.3(7) . .
Cs3 Cs3 O7W 151.6(6) 2_654 .
O178 Cs3 O7W 89.9(6) 2_654 .
Cs3A Cs3 O8C3 104.0(3) . 2_654
Na3 Cs3 O8C3 94.0(5) . 2_654
Cs3 Cs3 O8C3 104.0(3) 2_654 2_654
O178 Cs3 O8C3 81.1(4) 2_654 2_654
O7W Cs3 O8C3 102.5(5) . 2_654
Cs3A Cs3 O9T 114.6(3) . .
Na3 Cs3 O9T 91.3(5) . .
Cs3 Cs3 O9T 114.6(3) 2_654 .
O178 Cs3 O9T 61.2(4) 2_654 .
O7W Cs3 O9T 51.3(5) . .
O8C3 Cs3 O9T 130.8(4) 2_654 .
Cs3A Cs3 O9C1 86.0(3) . .
Na3 Cs3 O9C1 73.0(5) . .
Cs3 Cs3 O9C1 86.0(3) 2_654 .
O178 Cs3 O9C1 105.4(3) 2_654 .
O7W Cs3 O9C1 66.3(5) . .
O8C3 Cs3 O9C1 166.6(4) 2_654 .
O9T Cs3 O9C1 48.6(4) . .
Cs3A Cs3 O18T 80.5(3) . .
Na3 Cs3 O18T 41.7(5) . .
Cs3 Cs3 O18T 80.5(3) 2_654 .
O178 Cs3 O18T 175.0(3) 2_654 .
O7W Cs3 O18T 86.6(6) . .
O8C3 Cs3 O18T 96.1(4) 2_654 .
O9T Cs3 O18T 118.7(4) . .
O9C1 Cs3 O18T 76.4(3) . .
Cs3A Cs3 O89 69.5(2) . 2_654
Na3 Cs3 O89 83.9(5) . 2_654
Cs3 Cs3 O89 69.5(2) 2_654 2_654
O178 Cs3 O89 121.5(4) 2_654 2_654
O7W Cs3 O89 123.7(5) . 2_654
O8C3 Cs3 O89 48.4(3) 2_654 2_654
O9T Cs3 O89 175.0(4) . 2_654
O9C1 Cs3 O89 130.6(3) . 2_654
O18T Cs3 O89 58.1(4) . 2_654
Cs3A Cs3 O8T 114.5(3) . 2_654
Na3 Cs3 O8T 47.7(5) . 2_654
Cs3 Cs3 O8T 114.5(3) 2_654 2_654
O178 Cs3 O8T 120.6(4) 2_654 2_654
O7W Cs3 O8T 76.9(5) . 2_654
O8C3 Cs3 O8T 47.7(4) 2_654 2_654
O9T Cs3 O8T 127.8(4) . 2_654
O9C1 Cs3 O8T 120.0(4) . 2_654
O18T Cs3 O8T 55.1(3) . 2_654
O89 Cs3 O8T 47.3(3) 2_654 2_654
Cs3A Cs3 O89 66.4(2) . .
Na3 Cs3 O89 119.3(5) . .
Cs3 Cs3 O89 66.4(2) 2_654 .
O178 Cs3 O89 70.7(3) 2_654 .
O7W Cs3 O89 96.3(5) . .
O8C3 Cs3 O89 146.0(4) 2_654 .
O9T Cs3 O89 48.3(3) . .
O9C1 Cs3 O89 46.5(3) . .
O18T Cs3 O89 113.2(3) . .
O89 Cs3 O89 135.91(19) 2_654 .
O8T Cs3 O89 166.3(4) 2_654 .
Cs3 Cs3A Cs3 180.0(3) . 2_654
Cs3 Cs3A O89 91.8(2) . .
Cs3 Cs3A O89 88.2(2) 2_654 .
Cs3 Cs3A O89 88.2(2) . 2_654
Cs3 Cs3A O89 91.8(2) 2_654 2_654
O89 Cs3A O89 180.0(3) . 2_654
Cs3 Cs3A Na3 38.9(4) . .
Cs3 Cs3A Na3 141.1(4) 2_654 .
O89 Cs3A Na3 104.5(4) . .
O89 Cs3A Na3 75.5(4) 2_654 .
Cs3 Cs3A Na3 141.1(4) . 2_654
Cs3 Cs3A Na3 38.9(4) 2_654 2_654
O89 Cs3A Na3 75.5(4) . 2_654
O89 Cs3A Na3 104.5(4) 2_654 2_654
Na3 Cs3A Na3 180.0(6) . 2_654
Cs3 Cs3A O18T 102.6(3) . 2_654
Cs3 Cs3A O18T 77.4(3) 2_654 2_654
O89 Cs3A O18T 59.8(4) . 2_654
O89 Cs3A O18T 120.2(4) 2_654 2_654
Na3 Cs3A O18T 140.8(4) . 2_654
Na3 Cs3A O18T 39.2(4) 2_654 2_654
Cs3 Cs3A O18T 77.4(3) . .
Cs3 Cs3A O18T 102.6(3) 2_654 .
O89 Cs3A O18T 120.2(4) . .
O89 Cs3A O18T 59.8(4) 2_654 .
Na3 Cs3A O18T 39.2(4) . .
Na3 Cs3A O18T 140.8(4) 2_654 .
O18T Cs3A O18T 180.000(1) 2_654 .
Cs3 Cs3A O9C1 107.7(2) . 2_654
Cs3 Cs3A O9C1 72.3(2) 2_654 2_654
O89 Cs3A O9C1 132.7(3) . 2_654
O89 Cs3A O9C1 47.3(3) 2_654 2_654
Na3 Cs3A O9C1 117.9(4) . 2_654
Na3 Cs3A O9C1 62.1(4) 2_654 2_654
O18T Cs3A O9C1 73.9(3) 2_654 2_654
O18T Cs3A O9C1 106.1(3) . 2_654
Cs3 Cs3A O9C1 72.3(2) . .
Cs3 Cs3A O9C1 107.7(2) 2_654 .
O89 Cs3A O9C1 47.3(3) . .
O89 Cs3A O9C1 132.7(3) 2_654 .
Na3 Cs3A O9C1 62.1(4) . .
Na3 Cs3A O9C1 117.9(4) 2_654 .
O18T Cs3A O9C1 106.1(3) 2_654 .
O18T Cs3A O9C1 73.9(3) . .
O9C1 Cs3A O9C1 180.0(3) 2_654 .
Cs3 Cs3A O178 55.6(3) . 2_654
Cs3 Cs3A O178 124.4(3) 2_654 2_654
O89 Cs3A O178 67.7(3) . 2_654
O89 Cs3A O178 112.3(3) 2_654 2_654
Na3 Cs3A O178 94.3(4) . 2_654
Na3 Cs3A O178 85.7(4) 2_654 2_654
O18T Cs3A O178 47.0(3) 2_654 2_654
O18T Cs3A O178 133.0(3) . 2_654
O9C1 Cs3A O178 88.2(3) 2_654 2_654
O9C1 Cs3A O178 91.8(3) . 2_654
Cs3 Cs3A O178 124.4(3) . .
Cs3 Cs3A O178 55.6(3) 2_654 .
O89 Cs3A O178 112.3(3) . .
O89 Cs3A O178 67.7(3) 2_654 .
Na3 Cs3A O178 85.7(4) . .
Na3 Cs3A O178 94.3(4) 2_654 .
O18T Cs3A O178 133.0(3) 2_654 .
O18T Cs3A O178 47.0(3) . .
O9C1 Cs3A O178 91.8(3) 2_654 .
O9C1 Cs3A O178 88.2(3) . .
O178 Cs3A O178 180.0(3) 2_654 .
O2W K1 O11W 67.0(8) . .
O2W K1 O38 81.0(4) . .
O11W K1 O38 62.9(8) . .
O2W K1 O16W 69.4(5) . 2_655
O11W K1 O16W 131.4(10) . 2_655
O38 K1 O16W 129.1(5) . 2_655
O2W K1 O23 133.3(4) . .
O11W K1 O23 97.0(8) . .
O38 K1 O23 53.6(4) . .
O16W K1 O23 129.0(7) 2_655 .
O2W K1 O5T 84.5(4) . 1_455
O11W K1 O5T 95.2(8) . 1_455
O38 K1 O5T 157.2(6) . 1_455
O16W K1 O5T 59.9(5) 2_655 1_455
O23 K1 O5T 142.0(5) . 1_455
O2W K1 O78 84.5(4) . .
O11W K1 O78 111.6(8) . .
O38 K1 O78 51.7(4) . .
O16W K1 O78 84.2(5) 2_655 .
O23 K1 O78 60.1(4) . .
O5T K1 O78 144.0(4) 1_455 .
O2W K1 O3W 143.5(6) . .
O11W K1 O3W 80.3(8) . .
O38 K1 O3W 98.5(4) . .
O16W K1 O3W 129.8(6) 2_655 .
O23 K1 O3W 64.1(5) . .
O5T K1 O3W 82.8(5) 1_455 .
O78 K1 O3W 123.9(5) . .
O2W K1 O27 128.3(4) . .
O11W K1 O27 147.3(9) . .
O38 K1 O27 89.2(4) . .
O16W K1 O27 78.9(6) 2_655 .
O23 K1 O27 50.7(4) . .
O5T K1 O27 113.6(4) 1_455 .
O78 K1 O27 51.8(4) . .
O3W K1 O27 88.0(5) . .
O2W K1 W3 108.5(3) . .
O11W K1 W3 68.9(8) . .
O38 K1 W3 28.6(3) . .
O16W K1 W3 147.8(5) 2_655 .
O23 K1 W3 30.5(3) . .
O5T K1 W3 151.8(3) 1_455 .
O78 K1 W3 63.8(3) . .
O3W K1 W3 71.8(4) . .
O27 K1 W3 78.5(3) . .
O2W K1 W7 101.2(3) . .
O11W K1 W7 138.0(8) . .
O38 K1 W7 75.7(3) . .
O16W K1 W7 70.9(5) 2_655 .
O23 K1 W7 60.8(3) . .
O5T K1 W7 124.7(4) 1_455 .
O78 K1 W7 27.0(2) . .
O3W K1 W7 114.2(5) . .
O27 K1 W7 28.2(2) . .
W3 K1 W7 78.41(17) . .
O2W K1 W2 146.6(4) . .
O11W K1 W2 121.5(8) . .
O38 K1 W2 76.7(4) . .
O16W K1 W2 106.8(6) 2_655 .
O23 K1 W2 25.9(3) . .
O5T K1 W2 123.4(4) 1_455 .
O78 K1 W2 62.2(3) . .
O3W K1 W2 65.3(4) . .
O27 K1 W2 28.6(2) . .
W3 K1 W2 56.41(13) . .
W7 K1 W2 49.39(12) . .
O1AC Na1 O9W 82.7(8) . 2_755
O1AC Na1 O10W 170.1(9) . .
O9W Na1 O10W 95.8(10) 2_755 .
O1AC Na1 O5W 98.0(7) . .
O9W Na1 O5W 87.9(7) 2_755 .
O10W Na1 O5W 91.7(9) . .
O1AC Na1 O14W 95.9(9) . .
O9W Na1 O14W 85.8(8) 2_755 .
O10W Na1 O14W 74.3(11) . .
O5W Na1 O14W 163.9(10) . .
O1AC Na1 O15T 102.2(6) . .
O9W Na1 O15T 172.6(8) 2_755 .
O10W Na1 O15T 80.2(9) . .
O5W Na1 O15T 86.0(5) . .
O14W Na1 O15T 99.0(7) . .
O9W Na2 O14T 85.0(9) . .
O9W Na2 O12W 85.5(10) . .
O14T Na2 O12W 100.1(12) . .
O9W Na2 O7T 88.7(7) . 1_655
O14T Na2 O7T 78.4(6) . 1_655
O12W Na2 O7T 174.1(10) . 1_655
O9W Na2 O1W 164.3(10) . .
O14T Na2 O1W 83.6(8) . .
O12W Na2 O1W 85.9(10) . .
O7T Na2 O1W 99.5(6) 1_655 .
O9W Na2 O2AC 115.3(9) . 1_655
O14T Na2 O2AC 149.0(6) . 1_655
O12W Na2 O2AC 104.5(12) . 1_655
O7T Na2 O2AC 78.9(5) 1_655 1_655
O1W Na2 O2AC 79.7(8) . 1_655
O9W Na2 Cs1 133.7(7) . .
O14T Na2 Cs1 55.9(4) . .
O12W Na2 Cs1 121.8(10) . .
O7T Na2 Cs1 62.1(4) 1_655 .
O1W Na2 Cs1 44.0(6) . .
O2AC Na2 Cs1 94.7(4) 1_655 .
O18T Na3 O7W 161.5(12) . .
O18T Na3 Cs3 92.9(8) . .
O7W Na3 Cs3 83.8(10) . .
O18T Na3 O1CU 84.3(9) . .
O7W Na3 O1CU 82.4(10) . .
Cs3 Na3 O1CU 123.1(8) . .
O18T Na3 O13T 98.2(9) . 2_754
O7W Na3 O13T 90.5(9) . 2_754
Cs3 Na3 O13T 160.4(10) . 2_754
O1CU Na3 O13T 74.3(8) . 2_754
O18T Na3 O8T 81.9(7) . 2_654
O7W Na3 O8T 116.2(11) . 2_654
Cs3 Na3 O8T 88.8(8) . 2_654
O1CU Na3 O8T 145.8(10) . 2_654
O13T Na3 O8T 77.0(7) 2_754 2_654
O18T Na3 Cs3A 73.7(6) . .
O7W Na3 Cs3A 100.6(10) . .
Cs3 Na3 Cs3A 19.85(19) . .
O1CU Na3 Cs3A 114.9(7) . .
O13T Na3 Cs3A 166.4(8) 2_754 .
O8T Na3 Cs3A 90.9(7) 2_654 .
O18T Na3 W18 18.5(4) . .
O7W Na3 W18 143.1(10) . .
Cs3 Na3 W18 90.8(5) . .
O1CU Na3 W18 70.1(6) . .
O13T Na3 W18 104.7(7) 2_754 .
O8T Na3 W18 100.2(6) 2_654 .
Cs3A Na3 W18 71.0(3) . .
O18T Na3 Cs1 136.2(8) . 2_754
O7W Na3 Cs1 61.5(8) . 2_754
Cs3 Na3 Cs1 81.7(6) . 2_754
O1CU Na3 Cs1 134.5(7) . 2_754
O13T Na3 Cs1 79.1(6) 2_754 2_754
O8T Na3 Cs1 54.7(5) 2_654 2_754
Cs3A Na3 Cs1 99.0(6) . 2_754
W18 Na3 Cs1 153.7(6) . 2_754
O18T Na3 Cs3 63.2(6) . 2_654
O7W Na3 Cs3 109.6(9) . 2_654
Cs3 Na3 Cs3 30.6(3) . 2_654
O1CU Na3 Cs3 109.3(6) . 2_654
O13T Na3 Cs3 159.9(7) 2_754 2_654
O8T Na3 Cs3 92.0(6) 2_654 2_654
Cs3A Na3 Cs3 10.79(11) . 2_654
W18 Na3 Cs3 60.3(3) . 2_654
Cs1 Na3 Cs3 108.4(5) 2_754 2_654
O1T Na4 O17T 162.5(13) . 1_545
O1T Na4 O4W 87.0(8) . .
O17T Na4 O4W 85.5(9) 1_545 .
O1T Na4 O10T 89.5(9) . 1_445
O17T Na4 O10T 104.9(9) 1_545 1_445
O4W Na4 O10T 80.7(8) . 1_445
O1T Na4 O15W 87.1(8) . 2_644
O17T Na4 O15W 84.0(9) 1_545 2_644
O4W Na4 O15W 124.2(12) . 2_644
O10T Na4 O15W 154.7(13) 1_445 2_644
O1T Na4 Cs2 54.4(5) . .
O17T Na4 Cs2 128.3(8) 1_545 .
O4W Na4 Cs2 49.6(5) . .
O10T Na4 Cs2 51.3(5) 1_445 .
O15W Na4 Cs2 139.0(8) 2_644 .
O1T Na4 Cs2A 45.4(6) . .
O17T Na4 Cs2A 150.0(8) 1_545 .
O4W Na4 Cs2A 89.3(7) . .
O10T Na4 Cs2A 45.2(5) 1_445 .
O15W Na4 Cs2A 122.5(9) 2_644 .
Cs2 Na4 Cs2A 39.7(2) . .
O1T Na4 Cs1 151.6(8) . 1_445
O17T Na4 Cs1 39.6(5) 1_545 1_445
O4W Na4 Cs1 76.3(6) . 1_445
O10T Na4 Cs1 65.4(5) 1_445 1_445
O15W Na4 Cs1 121.3(8) 2_644 1_445
Cs2 Na4 Cs1 97.8(4) . 1_445
Cs2A Na4 Cs1 110.6(4) . 1_445
Na2 O1W Cs1 102.6(8) . .
Cs2A O3W K1 124.0(7) . .
Na4 O4W Cs2 94.6(8) . .
Na3 O7W Cs3 49.9(7) . .
Na3 O7W Cs1 83.8(9) . 2_754
Cs3 O7W Cs1 81.3(6) . 2_754
Na2 O9W Na1 151.1(10) . 2_755

loop_
_geom_bond_atom_site_label_1
_geom_bond_atom_site_label_2
_geom_bond_distance
_geom_bond_site_symmetry_2
W1 O1T 1.740(13) .
W1 O14 1.852(12) .
W1 O15 1.894(15) .
W1 O13 1.937(15) .
W1 O12 1.963(11) .
W1 O1G1 2.376(11) .
W1 Cs2A 3.893(6) .
W1 Cs2 4.191(3) .
W2 O2T 1.727(12) .
W2 O23 1.877(14) .
W2 O12 1.888(12) .
W2 O26 1.915(15) .
W2 O27 1.968(12) .
W2 O2G1 2.360(11) .
W2 Cs2A 3.881(6) .
W2 Cs2 4.003(3) .
W2 K1 4.038(10) .
W3 O3T 1.737(15) .
W3 O39 1.838(12) .
W3 O38 1.896(13) .
W3 O13 1.914(14) .
W3 O23 1.975(12) .
W3 O3G1 2.356(12) .
W3 K1 3.838(8) .
W3 Cs2A 3.921(5) .
W4 O4T 1.742(14) .
W4 O4C1 1.779(12) .
W4 O49 1.943(16) .
W4 O45 1.976(16) .
W4 O14 2.057(13) .
W4 O1G1 2.298(11) .
W5 O5T 1.733(17) .
W5 O5C2 1.797(12) .
W5 O45 1.910(12) .
W5 O56 1.953(11) .
W5 O15 2.021(13) .
W5 O1G1 2.266(14) .
W5 K1 4.090(9) 1_655
W6 O6T 1.732(14) .
W6 O56 1.879(11) .
W6 O6CC 1.885(11) .
W6 O26 1.941(13) .
W6 O67 2.021(13) .
W6 O2G1 2.353(13) .
W6 Ce1 3.4106(12) .
W7 O7T 1.726(13) .
W7 O7CC 1.855(12) .
W7 O78 1.888(14) .
W7 O27 1.936(11) .
W7 O67 1.965(15) .
W7 O2G1 2.319(11) .
W7 Ce1 3.4027(14) .
W7 K1 4.022(9) .
W7 Cs1 4.190(2) 1_455
W8 O8T 1.720(16) .
W8 O8C3 1.790(14) .
W8 O89 1.900(12) .
W8 O78 1.963(12) .
W8 O38 2.000(13) .
W8 O3G1 2.265(13) .
W8 Cs3 3.836(3) 2_654
W8 Cs1 3.9343(17) 1_455
W8 K1 4.040(8) .
W8 Cs3A 4.2285(7) .
W9 O9T 1.743(15) .
W9 O9C1 1.768(13) .
W9 O49 1.919(15) .
W9 O89 1.937(14) .
W9 O39 2.053(14) .
W9 O3G1 2.310(11) .
W9 Cs3 3.863(3) .
W9 Cs3A 4.1083(8) .
W10 O10T 1.742(15) .
W10 O103 1.886(12) .
W10 O104 1.904(14) .
W10 O102 1.929(15) .
W10 O101 1.961(11) .
W10 O1G2 2.401(12) .
W10 Cs2A 3.846(5) 1_665
W10 Cs2 4.092(3) 1_665
W10 Cs1 4.284(2) .
W11 O11T 1.746(13) .
W11 O115 1.884(14) .
W11 O101 1.890(13) .
W11 O116 1.893(14) .
W11 O112 1.900(14) .
W11 O2G2 2.395(11) .
W11 Cs2A 4.023(5) 1_665
W11 Cs2 4.074(3) 1_665
W12 O12T 1.721(14) .
W12 O127 1.882(15) .
W12 O128 1.888(12) .
W12 O102 1.918(15) .
W12 O112 1.932(13) .
W12 O3G2 2.371(11) .
W12 Cs2A 3.865(6) 1_665
W13 O13T 1.724(12) .
W13 O3CC 1.805(13) .
W13 O134 1.901(15) .
W13 O138 1.929(14) .
W13 O103 2.035(13) .
W13 O1G2 2.333(11) .
W13 Cs1 4.328(2) .
W14 O14T 1.731(16) .
W14 O4C2 1.782(13) .
W14 O145 1.927(12) .
W14 O134 2.006(12) .
W14 O104 2.031(12) .
W14 O1G2 2.266(13) .
W14 Cs1 3.9193(18) .
W15 O15T 1.736(16) .
W15 O5C 1.828(13) .
W15 O145 1.909(13) .
W15 O156 1.955(15) .
W15 O115 2.005(13) .
W15 O2G2 2.316(13) .
W16 O16T 1.699(13) .
W16 O6C 1.830(11) .
W16 O167 1.921(14) .
W16 O116 1.969(14) .
W16 O156 1.969(16) .
W16 O2G2 2.318(12) .
W17 O17T 1.748(15) .
W17 O7C3 1.767(11) .
W17 O178 1.929(12) .
W17 O167 1.935(13) .
W17 O127 2.037(13) .
W17 O3G2 2.261(14) .
W17 Cs1 3.9416(18) 1_455
W17 Cs3 4.288(4) 2_654
W18 O18T 1.723(13) .
W18 O8CC 1.804(12) .
W18 O138 1.921(14) .
W18 O178 1.942(14) .
W18 O128 2.000(12) .
W18 O3G2 2.343(12) .
W18 Na3 3.714(19) .
W18 Cs3A 4.0874(9) .
W18 Cs3 4.113(4) 2_654
W18 Cs3 4.464(4) .
Ce1 O6CC 2.190(12) .
Ce1 O6C 2.204(12) .
Ce1 O7CC 2.218(14) .
Ce1 O5C 2.242(15) .
Ce1 O1AC 2.393(14) .
Ce1 O2AC 2.483(13) .
Ce1 O67 2.516(12) .
Ce1 O4G2 2.618(11) .
Ce1 C1 2.799(19) .
Ce1 Cu3 3.490(2) .
Cu1 O4C1 1.945(12) .
Cu1 O9C1 1.950(15) .
Cu1 O8CC 1.968(12) .
Cu1 O3CC 1.971(15) .
Cu1 O4G1 2.362(10) .
Cu1 O1CU 2.370(14) .
Cu2 O4C2 1.931(15) .
Cu2 O5C2 1.946(13) .
Cu2 O4G1 2.006(14) .
Cu2 O4G2 2.061(12) .
Cu2 O6CC 2.303(11) .
Cu2 O3CC 2.328(12) .
Cu3 O8C3 1.955(16) .
Cu3 O7C3 1.955(12) .
Cu3 O4G1 2.000(11) .
Cu3 O4G2 2.026(14) .
Cu3 O8CC 2.325(12) .
Cu3 O7CC 2.331(11) .
Cu3 Cs1 3.962(3) 1_455
Cu3 Cs3 4.306(4) 2_654
Ge1 O4G1 1.727(11) .
Ge1 O2G1 1.729(10) .
Ge1 O1G1 1.751(12) .
Ge1 O3G1 1.756(14) .
Ge2 O2G2 1.718(11) .
Ge2 O1G2 1.736(13) .
Ge2 O3G2 1.748(13) .
Ge2 O4G2 1.755(12) .
O1T Na4 2.30(2) .
O1T Cs2A 3.209(17) .
O1T Cs2 3.341(13) .
O2T Cs2 3.128(13) .
O2T Cs2A 3.286(14) .
O3T Cs2A 3.263(16) .
O5T K1 3.065(16) 1_655
O7T Na2 2.382(14) 1_455
O7T Cs1 3.779(13) 1_455
O8T Na3 2.60(2) 2_654
O8T Cs1 3.277(13) 1_455
O8T Cs3 3.517(13) 2_654
O9T Cs3 3.334(14) .
O10T Na4 2.45(3) 1_665
O10T Cs2A 3.164(15) 1_665
O10T Cs2 3.207(14) 1_665
O11T Cs2 3.203(15) 1_665
O11T Cs2A 3.454(14) 1_665
O12T Cs2A 3.154(19) 1_665
O13T Na3 2.49(2) 2_754
O14T Na2 2.36(2) .
O14T Cs1 3.522(13) .
O15T Na1 2.920(17) .
O17T Na4 2.33(2) 1_565
O17T Cs1 3.317(13) 1_455
O18T Na3 2.26(2) .
O18T Cs3 3.397(15) .
O18T Cs3A 3.434(15) .
O23 K1 2.995(17) .
O23 Cs2A 3.495(13) .
O27 K1 3.173(18) .
O104 Cs1 3.178(13) .
O101 Cs2 3.261(14) 1_665
O101 Cs2A 3.471(13) 1_665
O13 Cs2A 3.367(12) .
O112 Cs2A 3.518(14) 1_665
O8C3 Cs3 3.163(14) 2_654
O8C3 Cs1 3.347(13) 1_455
O8C3 Cs3A 3.704(13) .
O7CC Cs1 3.502(14) 1_455
O9C1 Cs3 3.367(14) .
O9C1 Cs3A 3.526(14) .
O12 Cs2 3.287(12) .
O12 Cs2A 3.431(14) .
O78 K1 3.111(16) .
O78 Cs1 3.697(12) 1_455
O38 K1 2.893(14) .
O7C3 Cs1 2.989(14) 1_455
O178 Cs3 3.121(15) 2_654
O178 Cs3A 3.667(14) .
O134 Cs1 3.058(15) .
O1CU Na3 2.47(3) .
O1AC C1 1.23(3) .
O1AC Na1 2.59(2) .
O2AC C1 1.28(3) .
O2AC Na2 2.446(19) 1_455
O103 Cs1 3.651(15) .
O89 Cs3A 3.232(12) .
O89 Cs3 3.448(12) 2_654
O89 Cs3 3.525(12) .
O102 Cs2A 3.315(13) 1_665
C1 C2 1.55(3) .
C2 H2A 0.9600 .
C2 H2B 0.9600 .
C2 H2C 0.9600 .
Cs1 O7C3 2.989(14) 1_655
Cs1 O1W 3.03(2) .
Cs1 O8T 3.277(14) 1_655
Cs1 O17T 3.317(13) 1_655
Cs1 O8C3 3.347(13) 1_655
Cs1 O7CC 3.502(14) 1_655
Cs1 O7W 3.53(3) 2_754
Cs1 O78 3.697(12) 1_655
Cs2 Cs2A 2.893(8) .
Cs2 O4W 3.139(16) .
Cs2 O10T 3.207(14) 1_445
Cs2 O11T 3.203(16) 1_445
Cs2 O13W 3.21(5) .
Cs2 O101 3.261(14) 1_445
Cs2 W11 4.074(3) 1_445
Cs2 W10 4.092(3) 1_445
Cs2A O8W 2.84(3) .
Cs2A O3W 2.89(2) .
Cs2A O12T 3.154(19) 1_445
Cs2A O10T 3.164(15) 1_445
Cs2A O102 3.315(13) 1_445
Cs2A O11T 3.454(14) 1_445
Cs3 Cs3A 1.309(4) .
Cs3 Na3 2.42(2) .
Cs3 Cs3 2.618(8) 2_654
Cs3 O178 3.121(15) 2_654
Cs3 O7W 3.15(3) .
Cs3 O8C3 3.163(14) 2_654
Cs3 O89 3.448(12) 2_654
Cs3 O8T 3.517(13) 2_654
Cs3A Cs3 1.309(4) 2_654
Cs3A O89 3.232(12) 2_654
Cs3A Na3 3.30(2) .
Cs3A Na3 3.30(2) 2_654
Cs3A O18T 3.434(15) 2_654
Cs3A O9C1 3.526(14) 2_654
Cs3A O178 3.667(14) 2_654
K1 O2W 2.831(16) .
K1 O11W 2.90(4) .
K1 O16W 2.94(2) 2_655
K1 O5T 3.065(16) 1_455
K1 O3W 3.135(19) .
Na1 O9W 2.71(2) 2_755
Na1 O10W 2.71(5) .
Na1 O5W 2.72(2) .
Na1 O14W 2.77(3) .
Na2 O9W 2.36(2) .
Na2 O12W 2.37(3) .
Na2 O7T 2.382(14) 1_655
Na2 O1W 2.40(2) .
Na2 O2AC 2.446(19) 1_655
Na3 O7W 2.29(3) .
Na3 O13T 2.49(2) 2_754
Na3 O8T 2.60(2) 2_654
Na3 Cs1 4.00(2) 2_754
Na3 Cs3 4.39(2) 2_654
Na4 O17T 2.33(2) 1_545
Na4 O4W 2.41(3) .
Na4 O10T 2.45(3) 1_445
Na4 O15W 2.51(3) 2_644
Na4 Cs1 4.759(19) 1_445
O7W Cs1 3.53(3) 2_754
O9W Na1 2.71(2) 2_755
O15W Na4 2.51(3) 2_644
O16W K1 2.94(2) 2_655
